data_7011156
loop_
_publ_author_name
'Igor O. Koshevoy'
'Sergey P. Tunik'
'Sirpa J\"a\"askel\"ainen'
'Matti Haukka'
'Tapani A. Pakkanen'

_publ_section_title
;
 Linkage of heteronuclear rhodium--platinum clusters
;
_journal_issue 20
_journal_name_full 'J. Chem. Soc., Dalton Trans.'
_journal_page_first 2965
_journal_page_last 2967
_journal_paper_doi 10.1039/b108224h
_journal_year 2001
_chemical_formula_sum 'C92.5 H69 Cl3 O16 P6 Pt4 Rh6'
_chemical_formula_weight 3126.47
_chemical_name_common '[Rh6Pt4(CO)16(dppm)3].3/2(CH2CL2)'
_chemical_name_systematic
; 
? 
;
_space_group_IT_number 2
_symmetry_cell_setting triclinic
_symmetry_space_group_name_Hall '-P 1'
_symmetry_space_group_name_H-M 'P -1'
_atom_sites_solution_hydrogens geom
_atom_sites_solution_primary direct
_atom_sites_solution_secondary difmap
_audit_creation_method SHELXL-97
_cell_angle_alpha 109.1330(10)
_cell_angle_beta 93.0890(10)
_cell_angle_gamma 109.2140(10)
_cell_formula_units_Z 2
_cell_length_a 13.6211(2)
_cell_length_b 16.17720(10)
_cell_length_c 24.2056(3)
_cell_measurement_temperature 120(2)
_cell_volume 4679.54(11)
_computing_cell_refinement 'Denzo/Scalepack (Otwinowski & Minor, 1997)'
_computing_data_collection 'Collect (Nonius, 1999)'
_computing_data_reduction 'Denzo/Scalepack (Otwinowski & Minor, 1997)'
_computing_molecular_graphics 'XP in SHELXTL v.5.1 (Bruker Axs, 1998)'
_computing_publication_material SHELXL-97
_computing_structure_refinement 'SHELXL-97 (Sheldrick, 1997)'
_computing_structure_solution 'DIRDIF99 (Beurskens et al., 1999)'
_diffrn_ambient_temperature 120(2)
_diffrn_measured_fraction_theta_full 0.998
_diffrn_measured_fraction_theta_max 0.998
_diffrn_measurement_device_type 'Nonius KappaCCD'
_diffrn_measurement_method phi/omega-scan
_diffrn_radiation_monochromator graphite
_diffrn_radiation_source 'fine-focus sealed tube'
_diffrn_radiation_type MoK\a
_diffrn_radiation_wavelength 0.71073
_diffrn_reflns_av_R_equivalents 0.0337
_diffrn_reflns_av_sigmaI/netI 0.0354
_diffrn_reflns_limit_h_max 16
_diffrn_reflns_limit_h_min -16
_diffrn_reflns_limit_k_max 19
_diffrn_reflns_limit_k_min -18
_diffrn_reflns_limit_l_max 29
_diffrn_reflns_limit_l_min -29
_diffrn_reflns_number 62380
_diffrn_reflns_theta_full 25.25
_diffrn_reflns_theta_max 25.25
_diffrn_reflns_theta_min 2.32
_exptl_absorpt_coefficient_mu 7.234
_exptl_absorpt_correction_T_max 0.3206
_exptl_absorpt_correction_T_min 0.2318
_exptl_absorpt_correction_type multi-scan
_exptl_absorpt_process_details 'Xprep in Shelxtl v. 5.1 (Bruker AXS, 1998)'
_exptl_crystal_colour 'dark red'
_exptl_crystal_density_diffrn 2.219
_exptl_crystal_density_method 'not measured'
_exptl_crystal_description plate
_exptl_crystal_F_000 2950
_exptl_crystal_size_max 0.30
_exptl_crystal_size_mid 0.20
_exptl_crystal_size_min 0.10
_refine_diff_density_max 1.299
_refine_diff_density_min -1.261
_refine_diff_density_rms 0.131
_refine_ls_extinction_method none
_refine_ls_goodness_of_fit_ref 1.034
_refine_ls_hydrogen_treatment mixed
_refine_ls_matrix_type full
_refine_ls_number_parameters 1151
_refine_ls_number_reflns 16920
_refine_ls_number_restraints 0
_refine_ls_restrained_S_all 1.034
_refine_ls_R_factor_all 0.0282
_refine_ls_R_factor_gt 0.0233
_refine_ls_shift/su_max 0.003
_refine_ls_shift/su_mean 0.000
_refine_ls_structure_factor_coef Fsqd
_refine_ls_weighting_details 'calc w=1/[\s^2^(Fo^2^)+(0.0182P)^2^+11.5933P] where P=(Fo^2^+2Fc^2^)/3'
_refine_ls_weighting_scheme calc
_refine_ls_wR_factor_gt 0.0528
_refine_ls_wR_factor_ref 0.0548
_reflns_number_gt 15318
_reflns_number_total 16920
_reflns_threshold_expression >2sigma(I)
_cod_data_source_file b108224h.txt
_cod_data_source_block structure2
_cod_depositor_comments
;
The following automatic conversions were performed:
'_symmetry_cell_setting' value 'Triclinic' changed to 'triclinic'
according to '/home/saulius/struct/CIF-dictionaries/cif_core.dic'
dictionary named 'cif_core.dic' version 2.4.1 from 2010-06-29.

Automatic conversion script
Id: cif_fix_enum 1527 2010-12-29 10:47:43Z saulius 
;
_cod_original_cell_volume 4679.53(9)
_cod_original_formula_sum 'C92.50 H69 Cl3 O16 P6 Pt4 Rh6'
_cod_database_code 7011156

loop_
_symmetry_equiv_pos_as_xyz
'x, y, z'
'-x, -y, -z'

loop_
_atom_site_label
_atom_site_type_symbol
_atom_site_fract_x
_atom_site_fract_y
_atom_site_fract_z
_atom_site_U_iso_or_equiv
_atom_site_adp_type
_atom_site_occupancy
_atom_site_symmetry_multiplicity
_atom_site_calc_flag
_atom_site_refinement_flags
_atom_site_disorder_assembly
_atom_site_disorder_group
Rh1 Rh 0.43745(2) 0.74897(2) 0.266986(14) 0.01186(7) Uani 1 1 d . . .
Rh2 Rh 0.39938(2) 0.90174(2) 0.255777(15) 0.01385(7) Uani 1 1 d . . .
Rh3 Rh 0.60581(3) 0.98025(2) 0.244701(15) 0.01614(7) Uani 1 1 d . . .
Rh4 Rh 0.64643(2) 0.83115(2) 0.257744(15) 0.01499(7) Uani 1 1 d . . .
Rh5 Rh 0.55730(2) 0.93291(2) 0.342377(15) 0.01445(7) Uani 1 1 d . . .
Rh6 Rh 0.48906(2) 0.79871(2) 0.170019(15) 0.01431(7) Uani 1 1 d . . .
Pt1 Pt 0.283682(12) 0.587128(10) 0.256767(7) 0.01256(4) Uani 1 1 d . . .
Pt2 Pt 0.075210(11) 0.514163(10) 0.245783(7) 0.01034(4) Uani 1 1 d . . .
Pt3 Pt 0.169186(11) 0.415102(10) 0.177517(7) 0.01029(4) Uani 1 1 d . . .
Pt4 Pt 0.190316(11) 0.443358(10) 0.292285(7) 0.00998(4) Uani 1 1 d . . .
P1 P -0.02152(8) 0.52551(7) 0.17073(5) 0.0123(2) Uani 1 1 d . . .
P2 P 0.10635(8) 0.42274(7) 0.09022(5) 0.0125(2) Uani 1 1 d . . .
P3 P 0.22364(8) 0.29227(7) 0.16144(5) 0.0124(2) Uani 1 1 d . . .
P4 P 0.28936(8) 0.35452(7) 0.29294(5) 0.0126(2) Uani 1 1 d . . .
P5 P 0.15664(8) 0.49206(7) 0.38639(5) 0.0122(2) Uani 1 1 d . . .
P6 P -0.00903(8) 0.54203(7) 0.32373(5) 0.0132(2) Uani 1 1 d . . .
C1 C 0.4222(3) 0.6119(3) 0.2320(2) 0.0180(9) Uani 1 1 d . . .
C2 C 0.3277(3) 0.7150(3) 0.3174(2) 0.0159(9) Uani 1 1 d . . .
C3 C 0.5657(3) 0.7874(3) 0.3307(2) 0.0181(9) Uani 1 1 d . . .
C4 C 0.3319(3) 0.7505(3) 0.19732(19) 0.0158(9) Uani 1 1 d . . .
C5 C 0.2966(3) 0.8959(3) 0.3056(2) 0.0183(9) Uani 1 1 d . . .
C6 C 0.3376(4) 0.9498(3) 0.2068(2) 0.0220(10) Uani 1 1 d . . .
C7 C 0.5197(3) 1.0333(3) 0.3140(2) 0.0192(9) Uani 1 1 d . . .
C8 C 0.5766(4) 1.0354(3) 0.1908(2) 0.0312(12) Uani 1 1 d . . .
C9 C 0.7428(4) 1.0722(3) 0.2816(2) 0.0219(10) Uani 1 1 d . . .
C10 C 0.7876(4) 0.9030(3) 0.2987(2) 0.0218(10) Uani 1 1 d . . .
C11 C 0.6716(3) 0.7171(3) 0.2247(2) 0.0229(10) Uani 1 1 d . . .
C12 C 0.6881(4) 1.0119(3) 0.3956(2) 0.0242(10) Uani 1 1 d . . .
C13 C 0.4786(4) 0.9338(3) 0.4047(2) 0.0233(10) Uani 1 1 d . . .
C14 C 0.4334(3) 0.8208(3) 0.1044(2) 0.0224(10) Uani 1 1 d . . .
C15 C 0.4865(3) 0.6767(3) 0.1245(2) 0.0201(10) Uani 1 1 d . . .
C16 C 0.6574(3) 0.8738(3) 0.1825(2) 0.0213(10) Uani 1 1 d . . .
O1 O 0.4666(2) 0.5626(2) 0.20935(15) 0.0245(7) Uani 1 1 d . . .
O2 O 0.2969(2) 0.7476(2) 0.36023(14) 0.0226(7) Uani 1 1 d . . .
O3 O 0.5977(2) 0.7641(2) 0.36605(14) 0.0198(7) Uani 1 1 d . . .
O4 O 0.2480(2) 0.7057(2) 0.16852(13) 0.0177(6) Uani 1 1 d . . .
O5 O 0.2366(3) 0.8958(2) 0.33643(15) 0.0274(7) Uani 1 1 d . . .
O6 O 0.3021(3) 0.9830(3) 0.18030(16) 0.0388(9) Uani 1 1 d . . .
O7 O 0.5196(2) 1.1093(2) 0.33829(14) 0.0239(7) Uani 1 1 d . . .
O8 O 0.5595(4) 1.0683(3) 0.1585(2) 0.0612(14) Uani 1 1 d . . .
O9 O 0.8253(3) 1.1261(2) 0.30327(16) 0.0339(8) Uani 1 1 d . . .
O10 O 0.8734(3) 0.9492(2) 0.32066(17) 0.0340(8) Uani 1 1 d . . .
O11 O 0.6902(3) 0.6517(2) 0.20540(19) 0.0409(10) Uani 1 1 d . . .
O12 O 0.7648(3) 1.0614(3) 0.42734(18) 0.0451(10) Uani 1 1 d . . .
O13 O 0.4340(3) 0.9362(3) 0.44357(16) 0.0380(9) Uani 1 1 d . . .
O14 O 0.3980(3) 0.8304(3) 0.06453(16) 0.0386(9) Uani 1 1 d . . .
O15 O 0.4895(3) 0.6056(2) 0.09876(15) 0.0283(7) Uani 1 1 d . . .
O16 O 0.7190(2) 0.8796(2) 0.15121(14) 0.0278(8) Uani 1 1 d . . .
C17 C 0.0354(3) 0.5049(3) 0.10239(18) 0.0130(8) Uani 1 1 d . . .
H17A H 0.0850 0.5661 0.1033 0.016 Uiso 1 1 calc R . .
H17B H -0.0224 0.4804 0.0679 0.016 Uiso 1 1 calc R . .
C18 C 0.3318(3) 0.3177(3) 0.22043(18) 0.0155(9) Uani 1 1 d . . .
H18A H 0.3957 0.3686 0.2193 0.019 Uiso 1 1 calc R . .
H18B H 0.3492 0.2610 0.2145 0.019 Uiso 1 1 calc R . .
C19 C 0.0666(3) 0.5580(3) 0.39400(19) 0.0162(9) Uani 1 1 d . . .
H19A H 0.0162 0.5384 0.4194 0.019 Uiso 1 1 calc R . .
H19B H 0.1089 0.6258 0.4148 0.019 Uiso 1 1 calc R . .
C20 C -0.0339(3) 0.6381(3) 0.18035(19) 0.0149(9) Uani 1 1 d . . .
C21 C -0.0990(3) 0.6472(3) 0.1380(2) 0.0205(10) Uani 1 1 d . . .
H21 H -0.1384 0.5941 0.1035 0.025 Uiso 1 1 calc R . .
C22 C -0.1063(4) 0.7338(3) 0.1464(2) 0.0270(11) Uani 1 1 d . . .
H22 H -0.1508 0.7398 0.1176 0.032 Uiso 1 1 calc R . .
C23 C -0.0494(4) 0.8112(3) 0.1962(2) 0.0269(11) Uani 1 1 d . . .
H23 H -0.0553 0.8702 0.2019 0.032 Uiso 1 1 calc R . .
C24 C 0.0167(4) 0.8030(3) 0.2382(2) 0.0261(11) Uani 1 1 d . . .
H24 H 0.0558 0.8564 0.2726 0.031 Uiso 1 1 calc R . .
C25 C 0.0254(3) 0.7175(3) 0.2299(2) 0.0217(10) Uani 1 1 d . . .
H25 H 0.0722 0.7126 0.2582 0.026 Uiso 1 1 calc R . .
C26 C -0.1581(3) 0.4432(3) 0.15078(19) 0.0153(9) Uani 1 1 d . . .
C27 C -0.1867(4) 0.3496(3) 0.1132(2) 0.0230(10) Uani 1 1 d . . .
H27 H -0.1360 0.3296 0.0929 0.028 Uiso 1 1 calc R . .
C28 C -0.2876(4) 0.2855(3) 0.1052(2) 0.0297(11) Uani 1 1 d . . .
H28 H -0.3058 0.2219 0.0794 0.036 Uiso 1 1 calc R . .
C29 C -0.3623(4) 0.3130(3) 0.1342(2) 0.0289(11) Uani 1 1 d . . .
H29 H -0.4313 0.2684 0.1291 0.035 Uiso 1 1 calc R . .
C30 C -0.3365(4) 0.4054(4) 0.1707(2) 0.0314(12) Uani 1 1 d . . .
H30 H -0.3882 0.4250 0.1902 0.038 Uiso 1 1 calc R . .
C31 C -0.2344(3) 0.4704(3) 0.1791(2) 0.0216(10) Uani 1 1 d . . .
H31 H -0.2169 0.5340 0.2045 0.026 Uiso 1 1 calc R . .
C32 C 0.2009(3) 0.4618(3) 0.04410(19) 0.0166(9) Uani 1 1 d . . .
C33 C 0.2516(3) 0.4013(3) 0.0170(2) 0.0209(10) Uani 1 1 d . . .
H33 H 0.2383 0.3447 0.0243 0.025 Uiso 1 1 calc R . .
C34 C 0.3214(4) 0.4225(4) -0.0204(2) 0.0273(11) Uani 1 1 d . . .
H34 H 0.3557 0.3806 -0.0385 0.033 Uiso 1 1 calc R . .
C35 C 0.3411(3) 0.5048(3) -0.0316(2) 0.0245(10) Uani 1 1 d . . .
H35 H 0.3888 0.5196 -0.0572 0.029 Uiso 1 1 calc R . .
C36 C 0.2909(3) 0.5648(3) -0.0053(2) 0.0224(10) Uani 1 1 d . . .
H36 H 0.3032 0.6204 -0.0136 0.027 Uiso 1 1 calc R . .
C37 C 0.2227(3) 0.5451(3) 0.03321(19) 0.0186(9) Uani 1 1 d . . .
H37 H 0.1908 0.5884 0.0522 0.022 Uiso 1 1 calc R . .
C38 C 0.0112(3) 0.3141(3) 0.03362(18) 0.0145(9) Uani 1 1 d . . .
C39 C -0.0208(3) 0.2305(3) 0.0440(2) 0.0215(10) Uani 1 1 d . . .
H39 H 0.0110 0.2287 0.0793 0.026 Uiso 1 1 calc R . .
C40 C -0.0980(4) 0.1499(3) 0.0038(2) 0.0289(11) Uani 1 1 d . . .
H40 H -0.1196 0.0935 0.0117 0.035 Uiso 1 1 calc R . .
C41 C -0.1433(4) 0.1514(3) -0.0475(2) 0.0315(12) Uani 1 1 d . . .
H41 H -0.1972 0.0962 -0.0747 0.038 Uiso 1 1 calc R . .
C42 C -0.1109(4) 0.2338(3) -0.0600(2) 0.0289(11) Uani 1 1 d . . .
H42 H -0.1411 0.2345 -0.0961 0.035 Uiso 1 1 calc R . .
C43 C -0.0341(4) 0.3146(3) -0.0190(2) 0.0224(10) Uani 1 1 d . . .
H43 H -0.0121 0.3709 -0.0271 0.027 Uiso 1 1 calc R . .
C44 C 0.2748(3) 0.2493(3) 0.09447(19) 0.0160(9) Uani 1 1 d . . .
C45 C 0.2113(4) 0.1720(3) 0.0438(2) 0.0235(10) Uani 1 1 d . . .
H45 H 0.1414 0.1360 0.0456 0.028 Uiso 1 1 calc R . .
C46 C 0.2500(4) 0.1481(4) -0.0086(2) 0.0329(12) Uani 1 1 d . . .
H46 H 0.2061 0.0963 -0.0426 0.039 Uiso 1 1 calc R . .
C47 C 0.3521(4) 0.1991(4) -0.0117(2) 0.0337(12) Uani 1 1 d . . .
H47 H 0.3786 0.1819 -0.0476 0.040 Uiso 1 1 calc R . .
C48 C 0.4152(4) 0.2750(4) 0.0377(2) 0.0280(11) Uani 1 1 d . . .
H48 H 0.4855 0.3098 0.0358 0.034 Uiso 1 1 calc R . .
C49 C 0.3769(3) 0.3005(3) 0.0898(2) 0.0229(10) Uani 1 1 d . . .
H49 H 0.4206 0.3538 0.1231 0.027 Uiso 1 1 calc R . .
C50 C 0.1208(3) 0.1879(3) 0.16384(18) 0.0144(9) Uani 1 1 d . . .
C51 C 0.0233(3) 0.1919(3) 0.17609(19) 0.0183(9) Uani 1 1 d . . .
H51 H 0.0119 0.2492 0.1840 0.022 Uiso 1 1 calc R . .
C52 C -0.0568(4) 0.1137(3) 0.1769(2) 0.0264(11) Uani 1 1 d . . .
H52 H -0.1231 0.1172 0.1848 0.032 Uiso 1 1 calc R . .
C53 C -0.0407(4) 0.0302(3) 0.1662(2) 0.0286(11) Uani 1 1 d . . .
H53 H -0.0962 -0.0239 0.1662 0.034 Uiso 1 1 calc R . .
C54 C 0.0567(4) 0.0258(3) 0.1555(2) 0.0293(11) Uani 1 1 d . . .
H54 H 0.0682 -0.0312 0.1490 0.035 Uiso 1 1 calc R . .
C55 C 0.1374(3) 0.1040(3) 0.1543(2) 0.0209(10) Uani 1 1 d . . .
H55 H 0.2040 0.1004 0.1470 0.025 Uiso 1 1 calc R . .
C56 C 0.4160(3) 0.4200(3) 0.34326(19) 0.0156(9) Uani 1 1 d . . .
C57 C 0.4410(3) 0.4061(3) 0.39558(19) 0.0183(9) Uani 1 1 d . . .
H57 H 0.3922 0.3569 0.4046 0.022 Uiso 1 1 calc R . .
C58 C 0.5356(4) 0.4630(3) 0.4343(2) 0.0241(10) Uani 1 1 d . . .
H58 H 0.5522 0.4512 0.4690 0.029 Uiso 1 1 calc R . .
C59 C 0.6066(4) 0.5372(3) 0.4230(2) 0.0257(11) Uani 1 1 d . . .
H59 H 0.6710 0.5769 0.4501 0.031 Uiso 1 1 calc R . .
C60 C 0.5823(3) 0.5526(3) 0.3715(2) 0.0253(11) Uani 1 1 d . . .
H60 H 0.6299 0.6036 0.3636 0.030 Uiso 1 1 calc R . .
C61 C 0.4898(3) 0.4946(3) 0.3322(2) 0.0177(9) Uani 1 1 d . . .
H61 H 0.4753 0.5049 0.2967 0.021 Uiso 1 1 calc R . .
C62 C 0.2379(3) 0.2463(3) 0.30775(18) 0.0142(9) Uani 1 1 d . . .
C63 C 0.1346(3) 0.2153(3) 0.31707(19) 0.0186(9) Uani 1 1 d . . .
H63 H 0.0912 0.2500 0.3151 0.022 Uiso 1 1 calc R . .
C64 C 0.0944(4) 0.1336(3) 0.3293(2) 0.0238(10) Uani 1 1 d . . .
H64 H 0.0236 0.1129 0.3357 0.029 Uiso 1 1 calc R . .
C65 C 0.1566(4) 0.0827(3) 0.3321(2) 0.0247(10) Uani 1 1 d . . .
H65 H 0.1289 0.0268 0.3403 0.030 Uiso 1 1 calc R . .
C66 C 0.2606(4) 0.1133(3) 0.3228(2) 0.0252(11) Uani 1 1 d . . .
H66 H 0.3038 0.0785 0.3252 0.030 Uiso 1 1 calc R . .
C67 C 0.3006(4) 0.1938(3) 0.3101(2) 0.0206(10) Uani 1 1 d . . .
H67 H 0.3710 0.2136 0.3030 0.025 Uiso 1 1 calc R . .
C68 C 0.2693(3) 0.5829(3) 0.44281(19) 0.0154(9) Uani 1 1 d . . .
C69 C 0.2573(3) 0.6245(3) 0.5009(2) 0.0195(9) Uani 1 1 d . . .
H69 H 0.1927 0.5995 0.5133 0.023 Uiso 1 1 calc R . .
C70 C 0.3394(4) 0.7027(3) 0.5409(2) 0.0233(10) Uani 1 1 d . . .
H70 H 0.3306 0.7312 0.5805 0.028 Uiso 1 1 calc R . .
C71 C 0.4342(4) 0.7391(3) 0.5231(2) 0.0254(10) Uani 1 1 d . . .
H71 H 0.4902 0.7926 0.5504 0.030 Uiso 1 1 calc R . .
C72 C 0.4470(3) 0.6972(3) 0.4657(2) 0.0236(10) Uani 1 1 d . . .
H72 H 0.5121 0.7219 0.4536 0.028 Uiso 1 1 calc R . .
C73 C 0.3654(3) 0.6195(3) 0.4254(2) 0.0187(9) Uani 1 1 d . . .
H73 H 0.3749 0.5911 0.3860 0.022 Uiso 1 1 calc R . .
C74 C 0.0978(3) 0.4078(3) 0.42140(18) 0.0147(9) Uani 1 1 d . . .
C75 C -0.0113(3) 0.3557(3) 0.4072(2) 0.0216(10) Uani 1 1 d . . .
H75 H -0.0552 0.3666 0.3808 0.026 Uiso 1 1 calc R . .
C76 C -0.0558(4) 0.2881(3) 0.4317(2) 0.0240(10) Uani 1 1 d . . .
H76 H -0.1296 0.2528 0.4214 0.029 Uiso 1 1 calc R . .
C77 C 0.0067(4) 0.2721(3) 0.4707(2) 0.0259(11) Uani 1 1 d . . .
H77 H -0.0242 0.2266 0.4877 0.031 Uiso 1 1 calc R . .
C78 C 0.1148(4) 0.3228(4) 0.4850(2) 0.0330(12) Uani 1 1 d . . .
H78 H 0.1581 0.3117 0.5117 0.040 Uiso 1 1 calc R . .
C79 C 0.1604(4) 0.3902(3) 0.4601(2) 0.0250(10) Uani 1 1 d . . .
H79 H 0.2346 0.4242 0.4698 0.030 Uiso 1 1 calc R . .
C80 C -0.0421(3) 0.6480(3) 0.34805(19) 0.0156(9) Uani 1 1 d . . .
C81 C -0.1436(3) 0.6466(3) 0.3360(2) 0.0212(10) Uani 1 1 d . . .
H81 H -0.2006 0.5886 0.3156 0.025 Uiso 1 1 calc R . .
C82 C -0.1616(4) 0.7308(3) 0.3541(2) 0.0282(11) Uani 1 1 d . . .
H82 H -0.2310 0.7299 0.3456 0.034 Uiso 1 1 calc R . .
C83 C -0.0797(4) 0.8154(3) 0.3840(2) 0.0282(11) Uani 1 1 d . . .
H83 H -0.0929 0.8723 0.3971 0.034 Uiso 1 1 calc R . .
C84 C 0.0220(4) 0.8171(3) 0.3950(2) 0.0249(10) Uani 1 1 d . . .
H84 H 0.0788 0.8754 0.4151 0.030 Uiso 1 1 calc R . .
C85 C 0.0412(4) 0.7345(3) 0.3767(2) 0.0196(9) Uani 1 1 d . . .
H85 H 0.1113 0.7363 0.3837 0.024 Uiso 1 1 calc R . .
C86 C -0.1310(3) 0.4434(3) 0.31206(19) 0.0141(9) Uani 1 1 d . . .
C87 C -0.1491(3) 0.3604(3) 0.26423(19) 0.0176(9) Uani 1 1 d . . .
H87 H -0.0988 0.3579 0.2387 0.021 Uiso 1 1 calc R . .
C88 C -0.2394(4) 0.2811(3) 0.2531(2) 0.0229(10) Uani 1 1 d . . .
H88 H -0.2505 0.2247 0.2205 0.027 Uiso 1 1 calc R . .
C89 C -0.3129(4) 0.2851(3) 0.2901(2) 0.0279(11) Uani 1 1 d . . .
H89 H -0.3753 0.2315 0.2828 0.033 Uiso 1 1 calc R . .
C90 C -0.2958(4) 0.3670(3) 0.3378(2) 0.0281(11) Uani 1 1 d . . .
H90 H -0.3473 0.3696 0.3627 0.034 Uiso 1 1 calc R . .
C91 C -0.2047(3) 0.4456(3) 0.3500(2) 0.0209(10) Uani 1 1 d . . .
H91 H -0.1925 0.5007 0.3838 0.025 Uiso 1 1 calc R . .
C99 C 0.2316(5) 0.1444(4) 0.4880(3) 0.0544(17) Uani 1 1 d . . .
H99A H 0.2473 0.1823 0.4625 0.065 Uiso 1 1 calc R . .
H99B H 0.2509 0.1881 0.5300 0.065 Uiso 1 1 calc R . .
Cl1 Cl 0.09447(13) 0.07521(11) 0.47142(7) 0.0529(4) Uani 1 1 d . . .
Cl2 Cl 0.30806(14) 0.07276(12) 0.47618(8) 0.0577(4) Uani 1 1 d . . .
Cl3 Cl 0.5546(4) 0.9811(3) -0.0028(2) 0.1064(13) Uiso 0.50 1 d P . .
C100 C 0.4454(4) 0.0189(3) 1.0028(2) 0.1064(13) Uiso 0.50 1 d P . .
Cl4 Cl 0.6132(9) 0.9549(8) -0.0594(5) 0.078(3) Uiso 0.20 1 d P . .
Cl5 Cl 0.6370(11) 1.0246(10) 0.0362(7) 0.073(3) Uiso 0.15 1 d P . .
Cl6 Cl 0.6409(11) 1.0204(9) -0.0105(6) 0.069(3) Uiso 0.15 1 d P . .

loop_
_atom_site_aniso_label
_atom_site_aniso_U_11
_atom_site_aniso_U_22
_atom_site_aniso_U_33
_atom_site_aniso_U_23
_atom_site_aniso_U_13
_atom_site_aniso_U_12
Rh1 0.00950(16) 0.01033(15) 0.01446(17) 0.00481(13) 0.00219(13) 0.00176(12)
Rh2 0.01321(16) 0.01205(16) 0.01530(17) 0.00480(14) 0.00090(13) 0.00389(13)
Rh3 0.01495(17) 0.01307(16) 0.01614(18) 0.00630(14) 0.00058(13) -0.00071(13)
Rh4 0.00996(16) 0.01511(16) 0.01747(18) 0.00538(14) 0.00208(13) 0.00224(13)
Rh5 0.01315(17) 0.01361(16) 0.01292(17) 0.00395(14) 0.00028(13) 0.00159(13)
Rh6 0.01259(16) 0.01403(16) 0.01278(17) 0.00407(13) 0.00179(13) 0.00141(13)
Pt1 0.01001(8) 0.01072(8) 0.01563(9) 0.00566(7) 0.00217(6) 0.00139(6)
Pt2 0.00887(8) 0.01132(8) 0.01140(8) 0.00494(6) 0.00159(6) 0.00370(6)
Pt3 0.01029(8) 0.01038(8) 0.01022(8) 0.00404(6) 0.00137(6) 0.00361(6)
Pt4 0.00949(8) 0.01045(8) 0.01046(8) 0.00472(6) 0.00143(6) 0.00341(6)
P1 0.0116(5) 0.0132(5) 0.0132(6) 0.0057(4) 0.0017(4) 0.0054(4)
P2 0.0132(5) 0.0134(5) 0.0115(5) 0.0053(4) 0.0018(4) 0.0048(4)
P3 0.0130(5) 0.0118(5) 0.0128(6) 0.0051(4) 0.0025(4) 0.0047(4)
P4 0.0115(5) 0.0132(5) 0.0146(6) 0.0066(4) 0.0020(4) 0.0051(4)
P5 0.0123(5) 0.0131(5) 0.0107(5) 0.0042(4) 0.0019(4) 0.0043(4)
P6 0.0120(5) 0.0148(5) 0.0149(6) 0.0065(4) 0.0036(4) 0.0064(4)
C1 0.011(2) 0.016(2) 0.022(2) 0.0086(19) 0.0014(18) -0.0018(17)
C2 0.015(2) 0.012(2) 0.020(2) 0.0067(19) -0.0001(18) 0.0046(17)
C3 0.016(2) 0.018(2) 0.021(2) 0.009(2) 0.0053(19) 0.0045(18)
C4 0.020(2) 0.012(2) 0.018(2) 0.0078(18) 0.0066(19) 0.0062(18)
C5 0.017(2) 0.015(2) 0.023(2) 0.0078(19) -0.001(2) 0.0053(17)
C6 0.023(2) 0.020(2) 0.018(2) 0.001(2) 0.0008(19) 0.0082(19)
C7 0.017(2) 0.021(2) 0.017(2) 0.008(2) 0.0010(18) 0.0037(18)
C8 0.032(3) 0.018(2) 0.027(3) 0.007(2) -0.010(2) -0.009(2)
C9 0.027(3) 0.016(2) 0.022(3) 0.008(2) 0.006(2) 0.006(2)
C10 0.022(3) 0.019(2) 0.026(3) 0.012(2) 0.003(2) 0.007(2)
C11 0.012(2) 0.024(2) 0.028(3) 0.006(2) 0.0034(19) 0.0040(19)
C12 0.026(3) 0.022(2) 0.020(3) 0.010(2) 0.003(2) 0.002(2)
C13 0.020(2) 0.017(2) 0.021(3) 0.000(2) -0.005(2) 0.0004(18)
C14 0.019(2) 0.019(2) 0.024(3) 0.006(2) 0.004(2) 0.0032(18)
C15 0.011(2) 0.026(3) 0.020(2) 0.007(2) 0.0037(18) 0.0037(18)
C16 0.020(2) 0.021(2) 0.017(2) 0.0060(19) 0.001(2) 0.0012(18)
O1 0.0208(17) 0.0198(16) 0.037(2) 0.0113(15) 0.0157(15) 0.0103(14)
O2 0.0273(18) 0.0173(16) 0.0204(18) 0.0045(14) 0.0120(14) 0.0060(13)
O3 0.0169(16) 0.0225(16) 0.0231(18) 0.0116(14) 0.0028(13) 0.0081(13)
O4 0.0119(16) 0.0153(15) 0.0212(17) 0.0053(13) -0.0011(13) 0.0013(12)
O5 0.0242(18) 0.0286(18) 0.032(2) 0.0119(16) 0.0107(16) 0.0111(14)
O6 0.056(2) 0.040(2) 0.029(2) 0.0132(18) -0.0039(18) 0.0294(19)
O7 0.0263(18) 0.0141(16) 0.0258(18) 0.0036(14) 0.0027(14) 0.0047(13)
O8 0.075(3) 0.042(2) 0.056(3) 0.036(2) -0.025(2) -0.005(2)
O9 0.0234(19) 0.0263(18) 0.039(2) 0.0116(17) -0.0029(16) -0.0047(16)
O10 0.0191(19) 0.0275(19) 0.051(2) 0.0174(18) -0.0059(17) 0.0013(15)
O11 0.026(2) 0.027(2) 0.067(3) 0.0073(19) 0.0135(19) 0.0148(16)
O12 0.026(2) 0.046(2) 0.036(2) 0.0104(19) -0.0129(18) -0.0130(18)
O13 0.029(2) 0.046(2) 0.021(2) 0.0014(17) 0.0093(16) 0.0021(16)
O14 0.043(2) 0.050(2) 0.028(2) 0.0215(19) -0.0001(17) 0.0163(18)
O15 0.0275(19) 0.0285(19) 0.0255(19) 0.0030(16) 0.0038(15) 0.0131(15)
O16 0.0172(17) 0.0356(19) 0.0215(18) 0.0093(15) 0.0082(14) -0.0010(14)
C17 0.014(2) 0.014(2) 0.012(2) 0.0069(17) 0.0007(16) 0.0046(16)
C18 0.014(2) 0.017(2) 0.014(2) 0.0055(18) 0.0021(17) 0.0048(17)
C19 0.020(2) 0.014(2) 0.014(2) 0.0042(18) 0.0021(18) 0.0070(17)
C20 0.015(2) 0.018(2) 0.018(2) 0.0100(19) 0.0065(17) 0.0097(17)
C21 0.024(2) 0.019(2) 0.019(2) 0.0072(19) 0.0005(19) 0.0088(19)
C22 0.031(3) 0.033(3) 0.025(3) 0.016(2) 0.004(2) 0.017(2)
C23 0.033(3) 0.024(3) 0.037(3) 0.020(2) 0.015(2) 0.018(2)
C24 0.036(3) 0.016(2) 0.024(3) 0.006(2) 0.006(2) 0.008(2)
C25 0.022(2) 0.019(2) 0.025(3) 0.010(2) 0.002(2) 0.0060(19)
C26 0.014(2) 0.019(2) 0.014(2) 0.0099(18) -0.0007(17) 0.0047(17)
C27 0.020(2) 0.022(2) 0.022(3) 0.006(2) 0.0030(19) 0.0040(19)
C28 0.025(3) 0.021(2) 0.034(3) 0.007(2) 0.000(2) 0.001(2)
C29 0.014(2) 0.030(3) 0.038(3) 0.017(2) -0.004(2) -0.001(2)
C30 0.015(2) 0.041(3) 0.046(3) 0.023(3) 0.010(2) 0.013(2)
C31 0.017(2) 0.020(2) 0.028(3) 0.008(2) 0.0034(19) 0.0066(18)
C32 0.013(2) 0.023(2) 0.012(2) 0.0081(19) -0.0006(17) 0.0028(17)
C33 0.024(2) 0.028(2) 0.019(2) 0.013(2) 0.0086(19) 0.014(2)
C34 0.025(3) 0.037(3) 0.028(3) 0.014(2) 0.012(2) 0.017(2)
C35 0.019(2) 0.036(3) 0.022(3) 0.016(2) 0.009(2) 0.007(2)
C36 0.022(2) 0.022(2) 0.021(3) 0.011(2) 0.0014(19) 0.0015(19)
C37 0.018(2) 0.020(2) 0.014(2) 0.0040(19) 0.0015(18) 0.0046(18)
C38 0.012(2) 0.016(2) 0.012(2) 0.0011(18) 0.0028(17) 0.0064(17)
C39 0.019(2) 0.019(2) 0.024(3) 0.008(2) -0.0028(19) 0.0047(18)
C40 0.027(3) 0.020(2) 0.029(3) 0.004(2) -0.009(2) 0.002(2)
C41 0.026(3) 0.021(2) 0.028(3) -0.006(2) -0.007(2) 0.001(2)
C42 0.029(3) 0.031(3) 0.021(3) 0.005(2) -0.006(2) 0.011(2)
C43 0.030(3) 0.021(2) 0.016(2) 0.006(2) 0.000(2) 0.011(2)
C44 0.019(2) 0.019(2) 0.016(2) 0.0087(19) 0.0039(18) 0.0108(18)
C45 0.028(3) 0.021(2) 0.017(2) 0.002(2) 0.003(2) 0.008(2)
C46 0.033(3) 0.036(3) 0.022(3) 0.001(2) 0.001(2) 0.014(2)
C47 0.036(3) 0.056(4) 0.021(3) 0.016(3) 0.013(2) 0.027(3)
C48 0.018(2) 0.046(3) 0.023(3) 0.014(2) 0.008(2) 0.012(2)
C49 0.019(2) 0.030(3) 0.017(2) 0.008(2) 0.0024(19) 0.0062(19)
C50 0.012(2) 0.017(2) 0.013(2) 0.0058(18) 0.0001(17) 0.0039(17)
C51 0.016(2) 0.021(2) 0.019(2) 0.0081(19) 0.0040(18) 0.0081(18)
C52 0.013(2) 0.036(3) 0.034(3) 0.021(2) 0.004(2) 0.005(2)
C53 0.018(2) 0.024(3) 0.038(3) 0.017(2) -0.001(2) -0.0037(19)
C54 0.033(3) 0.016(2) 0.039(3) 0.014(2) 0.007(2) 0.007(2)
C55 0.018(2) 0.021(2) 0.027(3) 0.010(2) 0.0086(19) 0.0105(19)
C56 0.013(2) 0.018(2) 0.018(2) 0.0062(18) 0.0024(17) 0.0099(17)
C57 0.016(2) 0.025(2) 0.016(2) 0.0074(19) 0.0026(18) 0.0110(18)
C58 0.024(3) 0.032(3) 0.019(3) 0.008(2) -0.002(2) 0.016(2)
C59 0.017(2) 0.029(3) 0.024(3) 0.001(2) -0.004(2) 0.009(2)
C60 0.013(2) 0.027(3) 0.035(3) 0.011(2) 0.004(2) 0.0069(19)
C61 0.016(2) 0.023(2) 0.016(2) 0.0099(19) 0.0034(18) 0.0082(18)
C62 0.016(2) 0.014(2) 0.013(2) 0.0053(17) 0.0033(17) 0.0039(17)
C63 0.021(2) 0.016(2) 0.016(2) 0.0027(18) -0.0004(18) 0.0073(18)
C64 0.027(3) 0.016(2) 0.022(3) 0.005(2) 0.008(2) 0.0012(19)
C65 0.041(3) 0.015(2) 0.018(2) 0.007(2) 0.006(2) 0.008(2)
C66 0.036(3) 0.017(2) 0.029(3) 0.009(2) 0.007(2) 0.017(2)
C67 0.021(2) 0.022(2) 0.021(2) 0.008(2) 0.0052(19) 0.0111(19)
C68 0.016(2) 0.015(2) 0.016(2) 0.0077(18) -0.0004(17) 0.0045(17)
C69 0.018(2) 0.021(2) 0.021(2) 0.009(2) 0.0058(19) 0.0069(18)
C70 0.027(3) 0.025(2) 0.013(2) 0.002(2) 0.0035(19) 0.008(2)
C71 0.021(2) 0.022(2) 0.022(3) 0.004(2) -0.004(2) -0.0005(19)
C72 0.016(2) 0.025(2) 0.024(3) 0.008(2) 0.0033(19) 0.0012(19)
C73 0.018(2) 0.019(2) 0.020(2) 0.0084(19) 0.0063(18) 0.0066(18)
C74 0.019(2) 0.013(2) 0.013(2) 0.0051(17) 0.0051(17) 0.0060(17)
C75 0.019(2) 0.023(2) 0.023(3) 0.009(2) 0.0033(19) 0.0074(19)
C76 0.021(2) 0.019(2) 0.029(3) 0.008(2) 0.011(2) 0.0035(19)
C77 0.034(3) 0.019(2) 0.022(3) 0.011(2) 0.007(2) 0.003(2)
C78 0.034(3) 0.034(3) 0.030(3) 0.022(2) -0.009(2) 0.003(2)
C79 0.024(3) 0.023(2) 0.025(3) 0.012(2) -0.005(2) 0.0026(19)
C80 0.016(2) 0.019(2) 0.018(2) 0.0119(19) 0.0074(18) 0.0096(17)
C81 0.018(2) 0.026(2) 0.026(3) 0.013(2) 0.0065(19) 0.0104(19)
C82 0.027(3) 0.034(3) 0.039(3) 0.020(2) 0.013(2) 0.021(2)
C83 0.039(3) 0.025(3) 0.031(3) 0.013(2) 0.013(2) 0.021(2)
C84 0.034(3) 0.019(2) 0.023(3) 0.007(2) 0.007(2) 0.011(2)
C85 0.021(2) 0.022(2) 0.021(2) 0.010(2) 0.0066(19) 0.0119(19)
C86 0.014(2) 0.015(2) 0.017(2) 0.0083(18) 0.0038(17) 0.0075(17)
C87 0.018(2) 0.023(2) 0.018(2) 0.012(2) 0.0056(18) 0.0098(18)
C88 0.028(3) 0.014(2) 0.023(3) 0.006(2) 0.004(2) 0.0035(19)
C89 0.022(3) 0.021(2) 0.042(3) 0.017(2) 0.008(2) 0.0027(19)
C90 0.024(3) 0.030(3) 0.040(3) 0.022(2) 0.019(2) 0.011(2)
C91 0.021(2) 0.020(2) 0.025(3) 0.011(2) 0.008(2) 0.0088(18)
C99 0.065(4) 0.027(3) 0.058(4) 0.008(3) 0.014(3) 0.008(3)
Cl1 0.0660(10) 0.0411(8) 0.0484(10) 0.0124(7) 0.0239(8) 0.0176(7)
Cl2 0.0621(10) 0.0473(9) 0.0549(10) 0.0112(8) 0.0109(8) 0.0166(8)

loop_
_atom_type_symbol
_atom_type_description
_atom_type_scat_dispersion_real
_atom_type_scat_dispersion_imag
_atom_type_scat_source
C C 0.0033 0.0016 'International Tables Vol C Tables 4.2.6.8 and 6.1.1.4'
H H 0.0000 0.0000 'International Tables Vol C Tables 4.2.6.8 and 6.1.1.4'
O O 0.0106 0.0060 'International Tables Vol C Tables 4.2.6.8 and 6.1.1.4'
P P 0.1023 0.0942 'International Tables Vol C Tables 4.2.6.8 and 6.1.1.4'
Cl Cl 0.1484 0.1585 'International Tables Vol C Tables 4.2.6.8 and 6.1.1.4'
Rh Rh -1.1178 0.9187 'International Tables Vol C Tables 4.2.6.8 and 6.1.1.4'
Pt Pt -1.7033 8.3905 'International Tables Vol C Tables 4.2.6.8 and 6.1.1.4'

loop_
_geom_angle_atom_site_label_1
_geom_angle_atom_site_label_2
_geom_angle_atom_site_label_3
_geom_angle
_geom_angle_site_symmetry_1
_geom_angle_site_symmetry_3
_geom_angle_publ_flag
C2 Rh1 C1 89.33(17) . . ?
C2 Rh1 C3 95.72(17) . . ?
C1 Rh1 C3 94.70(17) . . ?
C2 Rh1 C4 96.82(16) . . ?
C1 Rh1 C4 98.87(16) . . ?
C3 Rh1 C4 161.59(16) . . ?
C2 Rh1 Pt1 46.95(12) . . ?
C1 Rh1 Pt1 46.72(12) . . ?
C3 Rh1 Pt1 113.21(12) . . ?
C4 Rh1 Pt1 85.19(11) . . ?
C2 Rh1 Rh4 149.84(12) . . ?
C1 Rh1 Rh4 98.67(12) . . ?
C3 Rh1 Rh4 54.84(12) . . ?
C4 Rh1 Rh4 110.43(11) . . ?
Pt1 Rh1 Rh4 144.837(14) . . ?
C2 Rh1 Rh6 148.73(12) . . ?
C1 Rh1 Rh6 98.72(12) . . ?
C3 Rh1 Rh6 113.50(12) . . ?
C4 Rh1 Rh6 52.18(11) . . ?
Pt1 Rh1 Rh6 122.865(14) . . ?
Rh4 Rh1 Rh6 58.805(11) . . ?
C2 Rh1 Rh2 98.32(11) . . ?
C1 Rh1 Rh2 150.10(12) . . ?
C3 Rh1 Rh2 113.07(12) . . ?
C4 Rh1 Rh2 51.66(11) . . ?
Pt1 Rh1 Rh2 123.616(13) . . ?
Rh4 Rh1 Rh2 89.131(12) . . ?
Rh6 Rh1 Rh2 60.932(11) . . ?
C2 Rh1 Rh5 99.28(12) . . ?
C1 Rh1 Rh5 148.76(12) . . ?
C3 Rh1 Rh5 54.77(12) . . ?
C4 Rh1 Rh5 109.70(11) . . ?
Pt1 Rh1 Rh5 145.478(14) . . ?
Rh4 Rh1 Rh5 60.090(11) . . ?
Rh6 Rh1 Rh5 89.382(12) . . ?
Rh2 Rh1 Rh5 58.437(11) . . ?
C5 Rh2 C6 95.90(19) . . ?
C5 Rh2 C7 97.91(18) . . ?
C6 Rh2 C7 98.19(18) . . ?
C5 Rh2 C4 96.35(17) . . ?
C6 Rh2 C4 98.23(17) . . ?
C7 Rh2 C4 156.96(16) . . ?
C5 Rh2 Rh5 93.86(13) . . ?
C6 Rh2 Rh5 148.43(14) . . ?
C7 Rh2 Rh5 50.65(11) . . ?
C4 Rh2 Rh5 110.43(11) . . ?
C5 Rh2 Rh3 148.11(13) . . ?
C6 Rh2 Rh3 97.68(14) . . ?
C7 Rh2 Rh3 51.64(12) . . ?
C4 Rh2 Rh3 110.00(11) . . ?
Rh5 Rh2 Rh3 60.755(12) . . ?
C5 Rh2 Rh1 93.41(12) . . ?
C6 Rh2 Rh1 147.65(14) . . ?
C7 Rh2 Rh1 111.12(12) . . ?
C4 Rh2 Rh1 49.87(11) . . ?
Rh5 Rh2 Rh1 60.958(11) . . ?
Rh3 Rh2 Rh1 90.352(13) . . ?
C5 Rh2 Rh6 146.05(13) . . ?
C6 Rh2 Rh6 98.27(14) . . ?
C7 Rh2 Rh6 110.31(12) . . ?
C4 Rh2 Rh6 51.17(11) . . ?
Rh5 Rh2 Rh6 89.972(13) . . ?
Rh3 Rh2 Rh6 59.228(11) . . ?
Rh1 Rh2 Rh6 59.458(11) . . ?
C8 Rh3 C9 96.47(19) . . ?
C8 Rh3 C7 99.2(2) . . ?
C9 Rh3 C7 97.54(18) . . ?
C8 Rh3 C16 97.7(2) . . ?
C9 Rh3 C16 97.15(18) . . ?
C7 Rh3 C16 156.15(16) . . ?
C8 Rh3 Rh2 95.71(15) . . ?
C9 Rh3 Rh2 147.25(14) . . ?
C7 Rh3 Rh2 50.43(11) . . ?
C16 Rh3 Rh2 111.17(11) . . ?
C8 Rh3 Rh6 94.67(14) . . ?
C9 Rh3 Rh6 146.70(14) . . ?
C7 Rh3 Rh6 111.49(11) . . ?
C16 Rh3 Rh6 50.19(11) . . ?
Rh2 Rh3 Rh6 61.622(11) . . ?
C8 Rh3 Rh4 146.21(16) . . ?
C9 Rh3 Rh4 96.25(13) . . ?
C7 Rh3 Rh4 109.94(11) . . ?
C16 Rh3 Rh4 49.67(11) . . ?
Rh2 Rh3 Rh4 90.193(13) . . ?
Rh6 Rh3 Rh4 59.334(12) . . ?
C8 Rh3 Rh5 147.62(17) . . ?
C9 Rh3 Rh5 96.61(13) . . ?
C7 Rh3 Rh5 49.68(11) . . ?
C16 Rh3 Rh5 109.88(11) . . ?
Rh2 Rh3 Rh5 59.089(11) . . ?
Rh6 Rh3 Rh5 90.403(13) . . ?
Rh4 Rh3 Rh5 60.630(12) . . ?
C10 Rh4 C11 94.35(19) . . ?
C10 Rh4 C16 97.91(18) . . ?
C11 Rh4 C16 98.86(19) . . ?
C10 Rh4 C3 101.68(17) . . ?
C11 Rh4 C3 93.53(18) . . ?
C16 Rh4 C3 155.91(16) . . ?
C10 Rh4 Rh6 147.75(13) . . ?
C11 Rh4 Rh6 98.67(14) . . ?
C16 Rh4 Rh6 51.05(12) . . ?
C3 Rh4 Rh6 106.78(11) . . ?
C10 Rh4 Rh3 95.36(13) . . ?
C11 Rh4 Rh3 150.46(15) . . ?
C16 Rh4 Rh3 52.17(13) . . ?
C3 Rh4 Rh3 111.62(11) . . ?
Rh6 Rh4 Rh3 60.252(12) . . ?
C10 Rh4 Rh1 146.58(14) . . ?
C11 Rh4 Rh1 96.73(13) . . ?
C16 Rh4 Rh1 111.31(12) . . ?
C3 Rh4 Rh1 46.31(11) . . ?
Rh6 Rh4 Rh1 60.600(11) . . ?
Rh3 Rh4 Rh1 90.308(13) . . ?
C10 Rh4 Rh5 94.68(14) . . ?
C11 Rh4 Rh5 146.62(14) . . ?
C16 Rh4 Rh5 111.60(13) . . ?
C3 Rh4 Rh5 53.15(11) . . ?
Rh6 Rh4 Rh5 90.483(13) . . ?
Rh3 Rh4 Rh5 59.856(12) . . ?
Rh1 Rh4 Rh5 60.206(11) . . ?
C13 Rh5 C12 93.41(19) . . ?
C13 Rh5 C7 99.75(18) . . ?
C12 Rh5 C7 100.63(18) . . ?
C13 Rh5 C3 93.58(17) . . ?
C12 Rh5 C3 99.17(18) . . ?
C7 Rh5 C3 155.34(16) . . ?
C13 Rh5 Rh2 98.02(14) . . ?
C12 Rh5 Rh2 151.01(13) . . ?
C7 Rh5 Rh2 51.25(12) . . ?
C3 Rh5 Rh2 106.55(11) . . ?
C13 Rh5 Rh3 150.40(14) . . ?
C12 Rh5 Rh3 98.37(13) . . ?
C7 Rh5 Rh3 51.46(12) . . ?
C3 Rh5 Rh3 111.05(11) . . ?
Rh2 Rh5 Rh3 60.156(12) . . ?
C13 Rh5 Rh4 146.34(14) . . ?
C12 Rh5 Rh4 94.94(15) . . ?
C7 Rh5 Rh4 110.59(12) . . ?
C3 Rh5 Rh4 52.90(10) . . ?
Rh2 Rh5 Rh4 90.159(14) . . ?
Rh3 Rh5 Rh4 59.514(12) . . ?
C13 Rh5 Rh1 96.30(13) . . ?
C12 Rh5 Rh1 144.30(15) . . ?
C7 Rh5 Rh1 111.36(12) . . ?
C3 Rh5 Rh1 46.07(11) . . ?
Rh2 Rh5 Rh1 60.605(11) . . ?
Rh3 Rh5 Rh1 89.816(13) . . ?
Rh4 Rh5 Rh1 59.704(11) . . ?
C15 Rh6 C14 95.74(19) . . ?
C15 Rh6 C16 97.49(18) . . ?
C14 Rh6 C16 103.22(17) . . ?
C15 Rh6 C4 96.60(16) . . ?
C14 Rh6 C4 93.89(17) . . ?
C16 Rh6 C4 156.56(17) . . ?
C15 Rh6 Rh4 93.96(13) . . ?
C14 Rh6 Rh4 153.05(13) . . ?
C16 Rh6 Rh4 50.49(12) . . ?
C4 Rh6 Rh4 109.90(11) . . ?
C15 Rh6 Rh3 148.09(13) . . ?
C14 Rh6 Rh3 100.46(13) . . ?
C16 Rh6 Rh3 52.15(12) . . ?
C4 Rh6 Rh3 109.40(11) . . ?
Rh4 Rh6 Rh3 60.414(12) . . ?
C15 Rh6 Rh1 92.69(13) . . ?
C14 Rh6 Rh1 143.54(13) . . ?
C16 Rh6 Rh1 110.75(12) . . ?
C4 Rh6 Rh1 49.85(11) . . ?
Rh4 Rh6 Rh1 60.594(11) . . ?
Rh3 Rh6 Rh1 90.396(13) . . ?
C15 Rh6 Rh2 145.65(12) . . ?
C14 Rh6 Rh2 96.53(14) . . ?
C16 Rh6 Rh2 110.65(12) . . ?
C4 Rh6 Rh2 50.64(11) . . ?
Rh4 Rh6 Rh2 89.386(14) . . ?
Rh3 Rh6 Rh2 59.150(11) . . ?
Rh1 Rh6 Rh2 59.610(11) . . ?
C1 Pt1 C2 92.95(18) . . ?
C1 Pt1 Pt2 157.82(13) . . ?
C2 Pt1 Pt2 105.37(12) . . ?
C1 Pt1 Pt3 102.34(13) . . ?
C2 Pt1 Pt3 163.65(12) . . ?
Pt2 Pt1 Pt3 58.466(6) . . ?
C1 Pt1 Rh1 48.82(13) . . ?
C2 Pt1 Rh1 48.77(12) . . ?
Pt2 Pt1 Rh1 139.938(10) . . ?
Pt3 Pt1 Rh1 141.817(10) . . ?
C1 Pt1 Pt4 123.66(12) . . ?
C2 Pt1 Pt4 116.62(12) . . ?
Pt2 Pt1 Pt4 58.753(5) . . ?
Pt3 Pt1 Pt4 59.037(5) . . ?
Rh1 Pt1 Pt4 153.500(10) . . ?
P6 Pt2 P1 105.70(4) . . ?
P6 Pt2 Pt3 150.21(3) . . ?
P1 Pt2 Pt3 95.78(3) . . ?
P6 Pt2 Pt4 93.92(3) . . ?
P1 Pt2 Pt4 155.35(3) . . ?
Pt3 Pt2 Pt4 60.854(6) . . ?
P6 Pt2 Pt1 122.78(3) . . ?
P1 Pt2 Pt1 116.37(3) . . ?
Pt3 Pt2 Pt1 61.286(6) . . ?
Pt4 Pt2 Pt1 61.384(6) . . ?
P3 Pt3 P2 111.92(4) . . ?
P3 Pt3 Pt2 144.66(3) . . ?
P2 Pt3 Pt2 96.94(3) . . ?
P3 Pt3 Pt4 89.39(3) . . ?
P2 Pt3 Pt4 156.80(3) . . ?
Pt2 Pt3 Pt4 59.912(6) . . ?
P3 Pt3 Pt1 121.98(3) . . ?
P2 Pt3 Pt1 111.06(3) . . ?
Pt2 Pt3 Pt1 60.249(6) . . ?
Pt4 Pt3 Pt1 60.725(6) . . ?
P4 Pt4 P5 105.42(4) . . ?
P4 Pt4 Pt2 156.81(3) . . ?
P5 Pt4 Pt2 97.33(3) . . ?
P4 Pt4 Pt3 97.76(3) . . ?
P5 Pt4 Pt3 156.36(3) . . ?
Pt2 Pt4 Pt3 59.234(6) . . ?
P4 Pt4 Pt1 113.35(3) . . ?
P5 Pt4 Pt1 112.82(3) . . ?
Pt2 Pt4 Pt1 59.863(5) . . ?
Pt3 Pt4 Pt1 60.238(6) . . ?
C26 P1 C20 103.51(19) . . ?
C26 P1 C17 107.06(19) . . ?
C20 P1 C17 100.59(18) . . ?
C26 P1 Pt2 113.24(13) . . ?
C20 P1 Pt2 118.82(14) . . ?
C17 P1 Pt2 112.25(13) . . ?
C38 P2 C32 99.84(19) . . ?
C38 P2 C17 102.99(19) . . ?
C32 P2 C17 102.74(18) . . ?
C38 P2 Pt3 117.93(14) . . ?
C32 P2 Pt3 118.89(14) . . ?
C17 P2 Pt3 112.13(13) . . ?
C44 P3 C50 104.63(19) . . ?
C44 P3 C18 102.33(19) . . ?
C50 P3 C18 103.49(18) . . ?
C44 P3 Pt3 120.48(13) . . ?
C50 P3 Pt3 112.47(14) . . ?
C18 P3 Pt3 111.68(14) . . ?
C56 P4 C62 103.98(19) . . ?
C56 P4 C18 101.36(19) . . ?
C62 P4 C18 103.94(19) . . ?
C56 P4 Pt4 113.50(14) . . ?
C62 P4 Pt4 121.68(14) . . ?
C18 P4 Pt4 110.13(13) . . ?
C74 P5 C68 104.01(19) . . ?
C74 P5 C19 102.55(19) . . ?
C68 P5 C19 98.47(19) . . ?
C74 P5 Pt4 121.02(14) . . ?
C68 P5 Pt4 115.31(14) . . ?
C19 P5 Pt4 112.46(14) . . ?
C86 P6 C80 106.41(19) . . ?
C86 P6 C19 104.59(19) . . ?
C80 P6 C19 99.58(19) . . ?
C86 P6 Pt2 111.13(14) . . ?
C80 P6 Pt2 119.68(13) . . ?
C19 P6 Pt2 113.89(14) . . ?
O1 C1 Pt1 132.6(3) . . ?
O1 C1 Rh1 142.9(3) . . ?
Pt1 C1 Rh1 84.46(18) . . ?
O2 C2 Pt1 133.5(3) . . ?
O2 C2 Rh1 142.2(3) . . ?
Pt1 C2 Rh1 84.28(17) . . ?
O3 C3 Rh1 142.2(3) . . ?
O3 C3 Rh4 129.1(3) . . ?
Rh1 C3 Rh4 78.85(15) . . ?
O3 C3 Rh5 128.4(3) . . ?
Rh1 C3 Rh5 79.16(15) . . ?
Rh4 C3 Rh5 73.95(12) . . ?
O4 C4 Rh1 139.4(3) . . ?
O4 C4 Rh2 129.7(3) . . ?
Rh1 C4 Rh2 78.47(15) . . ?
O4 C4 Rh6 130.3(3) . . ?
Rh1 C4 Rh6 77.97(14) . . ?
Rh2 C4 Rh6 78.18(13) . . ?
O5 C5 Rh2 177.5(4) . . ?
O6 C6 Rh2 176.2(4) . . ?
O7 C7 Rh5 134.8(3) . . ?
O7 C7 Rh2 133.3(3) . . ?
Rh5 C7 Rh2 78.10(15) . . ?
O7 C7 Rh3 131.4(3) . . ?
Rh5 C7 Rh3 78.86(15) . . ?
Rh2 C7 Rh3 77.92(15) . . ?
O8 C8 Rh3 179.7(6) . . ?
O9 C9 Rh3 179.0(5) . . ?
O10 C10 Rh4 175.4(4) . . ?
O11 C11 Rh4 177.5(4) . . ?
O12 C12 Rh5 177.6(4) . . ?
O13 C13 Rh5 177.8(4) . . ?
O14 C14 Rh6 177.4(4) . . ?
O15 C15 Rh6 176.9(4) . . ?
O16 C16 Rh4 132.7(4) . . ?
O16 C16 Rh6 135.0(4) . . ?
Rh4 C16 Rh6 78.46(14) . . ?
O16 C16 Rh3 132.3(3) . . ?
Rh4 C16 Rh3 78.17(15) . . ?
Rh6 C16 Rh3 77.66(15) . . ?
P1 C17 P2 115.6(2) . . ?
P1 C17 H17A 108.4 . . ?
P2 C17 H17A 108.4 . . ?
P1 C17 H17B 108.4 . . ?
P2 C17 H17B 108.4 . . ?
H17A C17 H17B 107.4 . . ?
P3 C18 P4 108.5(2) . . ?
P3 C18 H18A 110.0 . . ?
P4 C18 H18A 110.0 . . ?
P3 C18 H18B 110.0 . . ?
P4 C18 H18B 110.0 . . ?
H18A C18 H18B 108.4 . . ?
P6 C19 P5 115.1(2) . . ?
P6 C19 H19A 108.5 . . ?
P5 C19 H19A 108.5 . . ?
P6 C19 H19B 108.5 . . ?
P5 C19 H19B 108.5 . . ?
H19A C19 H19B 107.5 . . ?
C25 C20 C21 119.1(4) . . ?
C25 C20 P1 119.6(3) . . ?
C21 C20 P1 121.3(3) . . ?
C22 C21 C20 119.9(4) . . ?
C22 C21 H21 120.0 . . ?
C20 C21 H21 120.0 . . ?
C23 C22 C21 120.5(4) . . ?
C23 C22 H22 119.8 . . ?
C21 C22 H22 119.8 . . ?
C22 C23 C24 119.9(4) . . ?
C22 C23 H23 120.0 . . ?
C24 C23 H23 120.0 . . ?
C25 C24 C23 120.1(5) . . ?
C25 C24 H24 120.0 . . ?
C23 C24 H24 120.0 . . ?
C24 C25 C20 120.5(4) . . ?
C24 C25 H25 119.8 . . ?
C20 C25 H25 119.8 . . ?
C31 C26 C27 118.1(4) . . ?
C31 C26 P1 119.4(3) . . ?
C27 C26 P1 122.0(3) . . ?
C28 C27 C26 120.9(4) . . ?
C28 C27 H27 119.5 . . ?
C26 C27 H27 119.5 . . ?
C29 C28 C27 120.4(5) . . ?
C29 C28 H28 119.8 . . ?
C27 C28 H28 119.8 . . ?
C30 C29 C28 119.8(4) . . ?
C30 C29 H29 120.1 . . ?
C28 C29 H29 120.1 . . ?
C29 C30 C31 119.9(5) . . ?
C29 C30 H30 120.0 . . ?
C31 C30 H30 120.0 . . ?
C26 C31 C30 120.8(4) . . ?
C26 C31 H31 119.6 . . ?
C30 C31 H31 119.6 . . ?
C33 C32 C37 118.4(4) . . ?
C33 C32 P2 116.4(3) . . ?
C37 C32 P2 125.1(3) . . ?
C34 C33 C32 121.0(4) . . ?
C34 C33 H33 119.5 . . ?
C32 C33 H33 119.5 . . ?
C35 C34 C33 119.9(4) . . ?
C35 C34 H34 120.0 . . ?
C33 C34 H34 120.0 . . ?
C36 C35 C34 119.5(4) . . ?
C36 C35 H35 120.2 . . ?
C34 C35 H35 120.2 . . ?
C35 C36 C37 120.9(4) . . ?
C35 C36 H36 119.5 . . ?
C37 C36 H36 119.5 . . ?
C36 C37 C32 120.2(4) . . ?
C36 C37 H37 119.9 . . ?
C32 C37 H37 119.9 . . ?
C43 C38 C39 118.6(4) . . ?
C43 C38 P2 121.0(3) . . ?
C39 C38 P2 120.4(3) . . ?
C40 C39 C38 121.0(4) . . ?
C40 C39 H39 119.5 . . ?
C38 C39 H39 119.5 . . ?
C41 C40 C39 120.0(5) . . ?
C41 C40 H40 120.0 . . ?
C39 C40 H40 120.0 . . ?
C40 C41 C42 120.4(4) . . ?
C40 C41 H41 119.8 . . ?
C42 C41 H41 119.8 . . ?
C43 C42 C41 119.1(4) . . ?
C43 C42 H42 120.5 . . ?
C41 C42 H42 120.5 . . ?
C42 C43 C38 120.9(4) . . ?
C42 C43 H43 119.5 . . ?
C38 C43 H43 119.5 . . ?
C49 C44 C45 117.9(4) . . ?
C49 C44 P3 119.4(3) . . ?
C45 C44 P3 122.3(3) . . ?
C46 C45 C44 120.4(4) . . ?
C46 C45 H45 119.8 . . ?
C44 C45 H45 119.8 . . ?
C47 C46 C45 120.5(5) . . ?
C47 C46 H46 119.7 . . ?
C45 C46 H46 119.7 . . ?
C48 C47 C46 119.5(5) . . ?
C48 C47 H47 120.2 . . ?
C46 C47 H47 120.2 . . ?
C49 C48 C47 120.4(4) . . ?
C49 C48 H48 119.8 . . ?
C47 C48 H48 119.8 . . ?
C48 C49 C44 121.2(4) . . ?
C48 C49 H49 119.4 . . ?
C44 C49 H49 119.4 . . ?
C51 C50 C55 118.8(4) . . ?
C51 C50 P3 119.4(3) . . ?
C55 C50 P3 121.8(3) . . ?
C52 C51 C50 120.8(4) . . ?
C52 C51 H51 119.6 . . ?
C50 C51 H51 119.6 . . ?
C51 C52 C53 120.2(4) . . ?
C51 C52 H52 119.9 . . ?
C53 C52 H52 119.9 . . ?
C52 C53 C54 119.7(4) . . ?
C52 C53 H53 120.1 . . ?
C54 C53 H53 120.1 . . ?
C53 C54 C55 120.5(4) . . ?
C53 C54 H54 119.8 . . ?
C55 C54 H54 119.8 . . ?
C54 C55 C50 120.0(4) . . ?
C54 C55 H55 120.0 . . ?
C50 C55 H55 120.0 . . ?
C57 C56 C61 117.7(4) . . ?
C57 C56 P4 123.6(3) . . ?
C61 C56 P4 118.4(3) . . ?
C58 C57 C56 120.9(4) . . ?
C58 C57 H57 119.6 . . ?
C56 C57 H57 119.6 . . ?
C57 C58 C59 120.6(4) . . ?
C57 C58 H58 119.7 . . ?
C59 C58 H58 119.7 . . ?
C58 C59 C60 119.2(4) . . ?
C58 C59 H59 120.4 . . ?
C60 C59 H59 120.4 . . ?
C61 C60 C59 120.3(4) . . ?
C61 C60 H60 119.8 . . ?
C59 C60 H60 119.8 . . ?
C60 C61 C56 121.4(4) . . ?
C60 C61 H61 119.3 . . ?
C56 C61 H61 119.3 . . ?
C63 C62 C67 119.2(4) . . ?
C63 C62 P4 119.5(3) . . ?
C67 C62 P4 121.3(3) . . ?
C62 C63 C64 120.4(4) . . ?
C62 C63 H63 119.8 . . ?
C64 C63 H63 119.8 . . ?
C65 C64 C63 120.2(4) . . ?
C65 C64 H64 119.9 . . ?
C63 C64 H64 119.9 . . ?
C64 C65 C66 120.0(4) . . ?
C64 C65 H65 120.0 . . ?
C66 C65 H65 120.0 . . ?
C67 C66 C65 120.1(4) . . ?
C67 C66 H66 119.9 . . ?
C65 C66 H66 119.9 . . ?
C66 C67 C62 120.2(4) . . ?
C66 C67 H67 119.9 . . ?
C62 C67 H67 119.9 . . ?
C69 C68 C73 119.2(4) . . ?
C69 C68 P5 121.1(3) . . ?
C73 C68 P5 119.2(3) . . ?
C68 C69 C70 120.4(4) . . ?
C68 C69 H69 119.8 . . ?
C70 C69 H69 119.8 . . ?
C71 C70 C69 120.0(4) . . ?
C71 C70 H70 120.0 . . ?
C69 C70 H70 120.0 . . ?
C72 C71 C70 119.8(4) . . ?
C72 C71 H71 120.1 . . ?
C70 C71 H71 120.1 . . ?
C71 C72 C73 120.6(4) . . ?
C71 C72 H72 119.7 . . ?
C73 C72 H72 119.7 . . ?
C72 C73 C68 120.0(4) . . ?
C72 C73 H73 120.0 . . ?
C68 C73 H73 120.0 . . ?
C79 C74 C75 118.6(4) . . ?
C79 C74 P5 121.0(3) . . ?
C75 C74 P5 120.4(3) . . ?
C76 C75 C74 120.6(4) . . ?
C76 C75 H75 119.7 . . ?
C74 C75 H75 119.7 . . ?
C77 C76 C75 120.4(4) . . ?
C77 C76 H76 119.8 . . ?
C75 C76 H76 119.8 . . ?
C76 C77 C78 119.7(4) . . ?
C76 C77 H77 120.1 . . ?
C78 C77 H77 120.1 . . ?
C77 C78 C79 120.2(4) . . ?
C77 C78 H78 119.9 . . ?
C79 C78 H78 119.9 . . ?
C74 C79 C78 120.4(4) . . ?
C74 C79 H79 119.8 . . ?
C78 C79 H79 119.8 . . ?
C81 C80 C85 119.2(4) . . ?
C81 C80 P6 123.2(3) . . ?
C85 C80 P6 117.5(3) . . ?
C80 C81 C82 119.7(4) . . ?
C80 C81 H81 120.1 . . ?
C82 C81 H81 120.1 . . ?
C83 C82 C81 120.7(4) . . ?
C83 C82 H82 119.7 . . ?
C81 C82 H82 119.7 . . ?
C82 C83 C84 119.7(4) . . ?
C82 C83 H83 120.2 . . ?
C84 C83 H83 120.2 . . ?
C85 C84 C83 120.2(4) . . ?
C85 C84 H84 119.9 . . ?
C83 C84 H84 119.9 . . ?
C84 C85 C80 120.4(4) . . ?
C84 C85 H85 119.8 . . ?
C80 C85 H85 119.8 . . ?
C87 C86 C91 118.8(4) . . ?
C87 C86 P6 117.8(3) . . ?
C91 C86 P6 123.3(3) . . ?
C88 C87 C86 121.3(4) . . ?
C88 C87 H87 119.4 . . ?
C86 C87 H87 119.4 . . ?
C89 C88 C87 119.3(4) . . ?
C89 C88 H88 120.4 . . ?
C87 C88 H88 120.4 . . ?
C90 C89 C88 120.0(4) . . ?
C90 C89 H89 120.0 . . ?
C88 C89 H89 120.0 . . ?
C89 C90 C91 121.0(4) . . ?
C89 C90 H90 119.5 . . ?
C91 C90 H90 119.5 . . ?
C90 C91 C86 119.6(4) . . ?
C90 C91 H91 120.2 . . ?
C86 C91 H91 120.2 . . ?
Cl2 C99 Cl1 111.1(3) . . ?
Cl2 C99 H99A 109.4 . . ?
Cl1 C99 H99A 109.4 . . ?
Cl2 C99 H99B 109.4 . . ?
Cl1 C99 H99B 109.4 . . ?
H99A C99 H99B 108.0 . . ?
C100 Cl3 Cl6 163(10) 2_666 . ?
C100 Cl3 Cl5 110(10) 2_666 . ?
Cl6 Cl3 Cl5 54.0(9) . . ?
C100 Cl3 Cl4 137(10) 2_666 . ?
Cl6 Cl3 Cl4 49.2(8) . . ?
Cl5 Cl3 Cl4 96.6(8) . . ?
C100 Cl3 Cl3 63(10) 2_666 2_675 ?
Cl6 Cl3 Cl3 128.6(8) . 2_675 ?
Cl5 Cl3 Cl3 120.8(8) . 2_675 ?
Cl4 Cl3 Cl3 129.1(6) . 2_675 ?
C100 Cl3 C100 63(10) 2_666 1_564 ?
Cl6 Cl3 C100 128.6(8) . 1_564 ?
Cl5 Cl3 C100 120.8(8) . 1_564 ?
Cl4 Cl3 C100 129.1(6) . 1_564 ?
Cl3 Cl3 C100 0.0(3) 2_675 1_564 ?
Cl6 C100 Cl5 54.0(9) 2_666 2_666 ?
Cl6 C100 Cl4 49.2(8) 2_666 2_666 ?
Cl5 C100 Cl4 96.6(8) 2_666 2_666 ?
Cl6 C100 Cl3 128.6(8) 2_666 1_546 ?
Cl5 C100 Cl3 120.8(8) 2_666 1_546 ?
Cl4 C100 Cl3 129.1(6) 2_666 1_546 ?
Cl6 C100 C100 128.6(8) 2_666 2_657 ?
Cl5 C100 C100 120.8(8) 2_666 2_657 ?
Cl4 C100 C100 129.1(6) 2_666 2_657 ?
Cl3 C100 C100 0.0(3) 1_546 2_657 ?
Cl6 Cl4 Cl3 46.9(7) . . ?
Cl6 Cl4 C100 46.9(7) . 2_666 ?
Cl3 Cl4 C100 0.0(3) . 2_666 ?
Cl6 Cl4 Cl5 21.7(8) . . ?
Cl3 Cl4 Cl5 35.2(4) . . ?
C100 Cl4 Cl5 35.2(4) 2_666 . ?
Cl6 Cl5 Cl3 60.2(10) . . ?
Cl6 Cl5 C100 60.2(10) . 2_666 ?
Cl3 Cl5 C100 0.0(6) . 2_666 ?
Cl6 Cl5 Cl4 24.2(9) . . ?
Cl3 Cl5 Cl4 48.2(6) . . ?
C100 Cl5 Cl4 48.2(6) 2_666 . ?
Cl5 Cl6 Cl3 65.8(10) . . ?
Cl5 Cl6 C100 65.8(10) . 2_666 ?
Cl3 Cl6 C100 0.0(6) . 2_666 ?
Cl5 Cl6 Cl4 134.1(15) . . ?
Cl3 Cl6 Cl4 83.9(10) . . ?
C100 Cl6 Cl4 83.9(10) 2_666 . ?

loop_
_geom_bond_atom_site_label_1
_geom_bond_atom_site_label_2
_geom_bond_distance
_geom_bond_site_symmetry_2
_geom_bond_publ_flag
Rh1 C2 2.030(4) . ?
Rh1 C1 2.031(4) . ?
Rh1 C3 2.044(4) . ?
Rh1 C4 2.168(4) . ?
Rh1 Pt1 2.6857(3) . ?
Rh1 Rh4 2.7737(4) . ?
Rh1 Rh6 2.7739(4) . ?
Rh1 Rh2 2.7782(4) . ?
Rh1 Rh5 2.7878(4) . ?
Rh2 C5 1.896(5) . ?
Rh2 C6 1.909(5) . ?
Rh2 C7 2.165(4) . ?
Rh2 C4 2.224(4) . ?
Rh2 Rh5 2.7170(5) . ?
Rh2 Rh3 2.7469(4) . ?
Rh2 Rh6 2.8151(5) . ?
Rh3 C8 1.896(5) . ?
Rh3 C9 1.901(5) . ?
Rh3 C7 2.203(5) . ?
Rh3 C16 2.222(5) . ?
Rh3 Rh6 2.7491(4) . ?
Rh3 Rh4 2.7536(5) . ?
Rh3 Rh5 2.7632(4) . ?
Rh4 C10 1.897(5) . ?
Rh4 C11 1.907(5) . ?
Rh4 C16 2.145(4) . ?
Rh4 C3 2.311(4) . ?
Rh4 Rh6 2.7236(5) . ?
Rh4 Rh5 2.7846(5) . ?
Rh5 C13 1.897(5) . ?
Rh5 C12 1.908(5) . ?
Rh5 C7 2.147(4) . ?
Rh5 C3 2.319(4) . ?
Rh6 C15 1.906(5) . ?
Rh6 C14 1.910(5) . ?
Rh6 C16 2.162(4) . ?
Rh6 C4 2.241(4) . ?
Pt1 C1 1.964(4) . ?
Pt1 C2 1.972(4) . ?
Pt1 Pt2 2.6522(2) . ?
Pt1 Pt3 2.6792(2) . ?
Pt1 Pt4 2.6921(2) . ?
Pt2 P6 2.2574(11) . ?
Pt2 P1 2.2782(10) . ?
Pt2 Pt3 2.6037(2) . ?
Pt2 Pt4 2.6219(2) . ?
Pt3 P3 2.2682(10) . ?
Pt3 P2 2.2931(10) . ?
Pt3 Pt4 2.6465(2) . ?
Pt4 P4 2.2748(10) . ?
Pt4 P5 2.2791(11) . ?
P1 C26 1.821(4) . ?
P1 C20 1.824(4) . ?
P1 C17 1.843(4) . ?
P2 C38 1.838(4) . ?
P2 C32 1.840(4) . ?
P2 C17 1.846(4) . ?
P3 C44 1.817(4) . ?
P3 C50 1.826(4) . ?
P3 C18 1.835(4) . ?
P4 C56 1.818(4) . ?
P4 C62 1.821(4) . ?
P4 C18 1.849(4) . ?
P5 C74 1.825(4) . ?
P5 C68 1.831(4) . ?
P5 C19 1.853(4) . ?
P6 C86 1.815(4) . ?
P6 C80 1.834(4) . ?
P6 C19 1.836(4) . ?
C1 O1 1.170(5) . ?
C2 O2 1.168(5) . ?
C3 O3 1.160(5) . ?
C4 O4 1.164(5) . ?
C5 O5 1.135(5) . ?
C6 O6 1.138(5) . ?
C7 O7 1.177(5) . ?
C8 O8 1.135(6) . ?
C9 O9 1.135(5) . ?
C10 O10 1.142(5) . ?
C11 O11 1.126(6) . ?
C12 O12 1.133(6) . ?
C13 O13 1.143(6) . ?
C14 O14 1.133(6) . ?
C15 O15 1.131(5) . ?
C16 O16 1.162(5) . ?
C17 H17A 0.9900 . ?
C17 H17B 0.9900 . ?
C18 H18A 0.9900 . ?
C18 H18B 0.9900 . ?
C19 H19A 0.9900 . ?
C19 H19B 0.9900 . ?
C20 C25 1.394(6) . ?
C20 C21 1.394(6) . ?
C21 C22 1.386(6) . ?
C21 H21 0.9500 . ?
C22 C23 1.375(7) . ?
C22 H22 0.9500 . ?
C23 C24 1.388(7) . ?
C23 H23 0.9500 . ?
C24 C25 1.378(6) . ?
C24 H24 0.9500 . ?
C25 H25 0.9500 . ?
C26 C31 1.387(6) . ?
C26 C27 1.394(6) . ?
C27 C28 1.380(6) . ?
C27 H27 0.9500 . ?
C28 C29 1.377(7) . ?
C28 H28 0.9500 . ?
C29 C30 1.376(7) . ?
C29 H29 0.9500 . ?
C30 C31 1.396(6) . ?
C30 H30 0.9500 . ?
C31 H31 0.9500 . ?
C32 C33 1.392(6) . ?
C32 C37 1.398(6) . ?
C33 C34 1.388(6) . ?
C33 H33 0.9500 . ?
C34 C35 1.388(7) . ?
C34 H34 0.9500 . ?
C35 C36 1.375(7) . ?
C35 H35 0.9500 . ?
C36 C37 1.387(6) . ?
C36 H36 0.9500 . ?
C37 H37 0.9500 . ?
C38 C43 1.388(6) . ?
C38 C39 1.389(6) . ?
C39 C40 1.382(6) . ?
C39 H39 0.9500 . ?
C40 C41 1.366(7) . ?
C40 H40 0.9500 . ?
C41 C42 1.398(7) . ?
C41 H41 0.9500 . ?
C42 C43 1.387(7) . ?
C42 H42 0.9500 . ?
C43 H43 0.9500 . ?
C44 C49 1.397(6) . ?
C44 C45 1.409(6) . ?
C45 C46 1.386(7) . ?
C45 H45 0.9500 . ?
C46 C47 1.385(7) . ?
C46 H46 0.9500 . ?
C47 C48 1.382(8) . ?
C47 H47 0.9500 . ?
C48 C49 1.380(7) . ?
C48 H48 0.9500 . ?
C49 H49 0.9500 . ?
C50 C51 1.394(6) . ?
C50 C55 1.396(6) . ?
C51 C52 1.379(6) . ?
C51 H51 0.9500 . ?
C52 C53 1.382(7) . ?
C52 H52 0.9500 . ?
C53 C54 1.385(7) . ?
C53 H53 0.9500 . ?
C54 C55 1.387(6) . ?
C54 H54 0.9500 . ?
C55 H55 0.9500 . ?
C56 C57 1.400(6) . ?
C56 C61 1.408(6) . ?
C57 C58 1.383(6) . ?
C57 H57 0.9500 . ?
C58 C59 1.390(7) . ?
C58 H58 0.9500 . ?
C59 C60 1.393(7) . ?
C59 H59 0.9500 . ?
C60 C61 1.372(6) . ?
C60 H60 0.9500 . ?
C61 H61 0.9500 . ?
C62 C63 1.388(6) . ?
C62 C67 1.400(6) . ?
C63 C64 1.389(6) . ?
C63 H63 0.9500 . ?
C64 C65 1.376(7) . ?
C64 H64 0.9500 . ?
C65 C66 1.394(7) . ?
C65 H65 0.9500 . ?
C66 C67 1.379(6) . ?
C66 H66 0.9500 . ?
C67 H67 0.9500 . ?
C68 C69 1.390(6) . ?
C68 C73 1.398(6) . ?
C69 C70 1.393(6) . ?
C69 H69 0.9500 . ?
C70 C71 1.388(6) . ?
C70 H70 0.9500 . ?
C71 C72 1.381(7) . ?
C71 H71 0.9500 . ?
C72 C73 1.388(6) . ?
C72 H72 0.9500 . ?
C73 H73 0.9500 . ?
C74 C79 1.391(6) . ?
C74 C75 1.403(6) . ?
C75 C76 1.392(6) . ?
C75 H75 0.9500 . ?
C76 C77 1.378(7) . ?
C76 H76 0.9500 . ?
C77 C78 1.388(7) . ?
C77 H77 0.9500 . ?
C78 C79 1.401(6) . ?
C78 H78 0.9500 . ?
C79 H79 0.9500 . ?
C80 C81 1.389(6) . ?
C80 C85 1.400(6) . ?
C81 C82 1.396(6) . ?
C81 H81 0.9500 . ?
C82 C83 1.379(7) . ?
C82 H82 0.9500 . ?
C83 C84 1.386(7) . ?
C83 H83 0.9500 . ?
C84 C85 1.381(6) . ?
C84 H84 0.9500 . ?
C85 H85 0.9500 . ?
C86 C87 1.391(6) . ?
C86 C91 1.398(6) . ?
C87 C88 1.390(6) . ?
C87 H87 0.9500 . ?
C88 C89 1.382(7) . ?
C88 H88 0.9500 . ?
C89 C90 1.382(7) . ?
C89 H89 0.9500 . ?
C90 C91 1.385(6) . ?
C90 H90 0.9500 . ?
C91 H91 0.9500 . ?
C99 Cl2 1.765(7) . ?
C99 Cl1 1.776(7) . ?
C99 H99A 0.9900 . ?
C99 H99B 0.9900 . ?
Cl3 C100 0.000(13) 2_666 ?
Cl3 Cl6 1.195(13) . ?
Cl3 Cl5 1.256(15) . ?
Cl3 Cl4 1.627(12) . ?
Cl3 Cl3 1.781(9) 2_675 ?
Cl3 C100 1.781(9) 1_564 ?
C100 Cl6 1.195(13) 2_666 ?
C100 Cl5 1.256(15) 2_666 ?
C100 Cl4 1.627(12) 2_666 ?
C100 Cl3 1.781(9) 1_546 ?
C100 C100 1.781(9) 2_657 ?
Cl4 Cl6 1.238(17) . ?
Cl4 C100 1.627(12) 2_666 ?
Cl4 Cl5 2.166(19) . ?
Cl5 Cl6 1.114(18) . ?
Cl5 C100 1.256(14) 2_666 ?
Cl6 C100 1.195(13) 2_666 ?

loop_
_geom_torsion_atom_site_label_1
_geom_torsion_atom_site_label_2
_geom_torsion_atom_site_label_3
_geom_torsion_atom_site_label_4
_geom_torsion
_geom_torsion_site_symmetry_1
_geom_torsion_site_symmetry_2
_geom_torsion_site_symmetry_3
_geom_torsion_site_symmetry_4
_geom_torsion_publ_flag
C2 Rh1 Rh2 C5 3.29(18) . . . . ?
C1 Rh1 Rh2 C5 106.6(3) . . . . ?
C3 Rh1 Rh2 C5 -96.59(19) . . . . ?
C4 Rh1 Rh2 C5 95.44(19) . . . . ?
Pt1 Rh1 Rh2 C5 46.30(13) . . . . ?
Rh4 Rh1 Rh2 C5 -147.36(13) . . . . ?
Rh6 Rh1 Rh2 C5 158.39(13) . . . . ?
Rh5 Rh1 Rh2 C5 -92.53(13) . . . . ?
C2 Rh1 Rh2 C6 -103.4(3) . . . . ?
C1 Rh1 Rh2 C6 0.0(3) . . . . ?
C3 Rh1 Rh2 C6 156.8(3) . . . . ?
C4 Rh1 Rh2 C6 -11.2(3) . . . . ?
Pt1 Rh1 Rh2 C6 -60.4(3) . . . . ?
Rh4 Rh1 Rh2 C6 106.0(3) . . . . ?
Rh6 Rh1 Rh2 C6 51.7(3) . . . . ?
Rh5 Rh1 Rh2 C6 160.8(3) . . . . ?
C2 Rh1 Rh2 C7 103.13(17) . . . . ?
C1 Rh1 Rh2 C7 -153.6(3) . . . . ?
C3 Rh1 Rh2 C7 3.24(18) . . . . ?
C4 Rh1 Rh2 C7 -164.73(19) . . . . ?
Pt1 Rh1 Rh2 C7 146.14(12) . . . . ?
Rh4 Rh1 Rh2 C7 -47.52(12) . . . . ?
Rh6 Rh1 Rh2 C7 -101.77(12) . . . . ?
Rh5 Rh1 Rh2 C7 7.31(12) . . . . ?
C2 Rh1 Rh2 C4 -92.14(18) . . . . ?
C1 Rh1 Rh2 C4 11.2(3) . . . . ?
C3 Rh1 Rh2 C4 167.97(19) . . . . ?
Pt1 Rh1 Rh2 C4 -49.13(14) . . . . ?
Rh4 Rh1 Rh2 C4 117.20(14) . . . . ?
Rh6 Rh1 Rh2 C4 62.95(14) . . . . ?
Rh5 Rh1 Rh2 C4 172.04(14) . . . . ?
C2 Rh1 Rh2 Rh5 95.82(12) . . . . ?
C1 Rh1 Rh2 Rh5 -160.9(2) . . . . ?
C3 Rh1 Rh2 Rh5 -4.07(13) . . . . ?
C4 Rh1 Rh2 Rh5 -172.04(14) . . . . ?
Pt1 Rh1 Rh2 Rh5 138.828(18) . . . . ?
Rh4 Rh1 Rh2 Rh5 -54.833(12) . . . . ?
Rh6 Rh1 Rh2 Rh5 -109.086(14) . . . . ?
C2 Rh1 Rh2 Rh3 151.61(12) . . . . ?
C1 Rh1 Rh2 Rh3 -105.1(2) . . . . ?
C3 Rh1 Rh2 Rh3 51.72(13) . . . . ?
C4 Rh1 Rh2 Rh3 -116.25(14) . . . . ?
Pt1 Rh1 Rh2 Rh3 -165.383(15) . . . . ?
Rh4 Rh1 Rh2 Rh3 0.956(14) . . . . ?
Rh6 Rh1 Rh2 Rh3 -53.296(12) . . . . ?
Rh5 Rh1 Rh2 Rh3 55.789(12) . . . . ?
C2 Rh1 Rh2 Rh6 -155.10(12) . . . . ?
C1 Rh1 Rh2 Rh6 -51.8(2) . . . . ?
C3 Rh1 Rh2 Rh6 105.02(13) . . . . ?
C4 Rh1 Rh2 Rh6 -62.95(14) . . . . ?
Pt1 Rh1 Rh2 Rh6 -112.087(18) . . . . ?
Rh4 Rh1 Rh2 Rh6 54.252(12) . . . . ?
Rh5 Rh1 Rh2 Rh6 109.086(14) . . . . ?
C5 Rh2 Rh3 C8 -117.2(3) . . . . ?
C6 Rh2 Rh3 C8 -2.9(2) . . . . ?
C7 Rh2 Rh3 C8 -97.2(2) . . . . ?
C4 Rh2 Rh3 C8 98.8(2) . . . . ?
Rh5 Rh2 Rh3 C8 -158.33(16) . . . . ?
Rh1 Rh2 Rh3 C8 145.71(16) . . . . ?
Rh6 Rh2 Rh3 C8 92.23(16) . . . . ?
C5 Rh2 Rh3 C9 -5.8(3) . . . . ?
C6 Rh2 Rh3 C9 108.5(3) . . . . ?
C7 Rh2 Rh3 C9 14.2(3) . . . . ?
C4 Rh2 Rh3 C9 -149.8(3) . . . . ?
Rh5 Rh2 Rh3 C9 -46.9(2) . . . . ?
Rh1 Rh2 Rh3 C9 -102.9(2) . . . . ?
Rh6 Rh2 Rh3 C9 -156.4(2) . . . . ?
C5 Rh2 Rh3 C7 -20.0(3) . . . . ?
C6 Rh2 Rh3 C7 94.4(2) . . . . ?
C4 Rh2 Rh3 C7 -163.91(18) . . . . ?
Rh5 Rh2 Rh3 C7 -61.08(14) . . . . ?
Rh1 Rh2 Rh3 C7 -117.04(14) . . . . ?
Rh6 Rh2 Rh3 C7 -170.52(14) . . . . ?
C5 Rh2 Rh3 C16 142.2(3) . . . . ?
C6 Rh2 Rh3 C16 -103.38(18) . . . . ?
C7 Rh2 Rh3 C16 162.23(19) . . . . ?
C4 Rh2 Rh3 C16 -1.68(17) . . . . ?
Rh5 Rh2 Rh3 C16 101.14(12) . . . . ?
Rh1 Rh2 Rh3 C16 45.18(12) . . . . ?
Rh6 Rh2 Rh3 C16 -8.29(12) . . . . ?
C5 Rh2 Rh3 Rh6 150.5(2) . . . . ?
C6 Rh2 Rh3 Rh6 -95.09(14) . . . . ?
C7 Rh2 Rh3 Rh6 170.52(14) . . . . ?
C4 Rh2 Rh3 Rh6 6.61(11) . . . . ?
Rh5 Rh2 Rh3 Rh6 109.436(14) . . . . ?
Rh1 Rh2 Rh3 Rh6 53.480(12) . . . . ?
C5 Rh2 Rh3 Rh4 96.1(2) . . . . ?
C6 Rh2 Rh3 Rh4 -149.53(14) . . . . ?
C7 Rh2 Rh3 Rh4 116.08(14) . . . . ?
C4 Rh2 Rh3 Rh4 -47.83(11) . . . . ?
Rh5 Rh2 Rh3 Rh4 54.994(13) . . . . ?
Rh1 Rh2 Rh3 Rh4 -0.963(14) . . . . ?
Rh6 Rh2 Rh3 Rh4 -54.442(12) . . . . ?
C5 Rh2 Rh3 Rh5 41.1(2) . . . . ?
C6 Rh2 Rh3 Rh5 155.48(14) . . . . ?
C7 Rh2 Rh3 Rh5 61.08(14) . . . . ?
C4 Rh2 Rh3 Rh5 -102.82(11) . . . . ?
Rh1 Rh2 Rh3 Rh5 -55.957(12) . . . . ?
Rh6 Rh2 Rh3 Rh5 -109.436(14) . . . . ?
C8 Rh3 Rh4 C10 113.3(3) . . . . ?
C9 Rh3 Rh4 C10 1.8(2) . . . . ?
C7 Rh3 Rh4 C10 -98.61(19) . . . . ?
C16 Rh3 Rh4 C10 95.9(2) . . . . ?
Rh2 Rh3 Rh4 C10 -146.05(14) . . . . ?
Rh6 Rh3 Rh4 C10 157.63(14) . . . . ?
Rh5 Rh3 Rh4 C10 -92.30(14) . . . . ?
C8 Rh3 Rh4 C11 4.7(4) . . . . ?
C9 Rh3 Rh4 C11 -106.9(3) . . . . ?
C7 Rh3 Rh4 C11 152.7(3) . . . . ?
C16 Rh3 Rh4 C11 -12.8(3) . . . . ?
Rh2 Rh3 Rh4 C11 105.3(3) . . . . ?
Rh6 Rh3 Rh4 C11 49.0(3) . . . . ?
Rh5 Rh3 Rh4 C11 159.0(3) . . . . ?
C8 Rh3 Rh4 C16 17.5(3) . . . . ?
C9 Rh3 Rh4 C16 -94.1(2) . . . . ?
C7 Rh3 Rh4 C16 165.54(19) . . . . ?
Rh2 Rh3 Rh4 C16 118.09(15) . . . . ?
Rh6 Rh3 Rh4 C16 61.78(15) . . . . ?
Rh5 Rh3 Rh4 C16 171.84(15) . . . . ?
C8 Rh3 Rh4 C3 -141.8(3) . . . . ?
C9 Rh3 Rh4 C3 106.60(18) . . . . ?
C7 Rh3 Rh4 C3 6.22(17) . . . . ?
C16 Rh3 Rh4 C3 -159.32(19) . . . . ?
Rh2 Rh3 Rh4 C3 -41.22(12) . . . . ?
Rh6 Rh3 Rh4 C3 -97.54(12) . . . . ?
Rh5 Rh3 Rh4 C3 12.52(12) . . . . ?
C8 Rh3 Rh4 Rh6 -44.3(3) . . . . ?
C9 Rh3 Rh4 Rh6 -155.86(14) . . . . ?
C7 Rh3 Rh4 Rh6 103.76(12) . . . . ?
C16 Rh3 Rh4 Rh6 -61.78(15) . . . . ?
Rh2 Rh3 Rh4 Rh6 56.320(12) . . . . ?
Rh5 Rh3 Rh4 Rh6 110.065(14) . . . . ?
C8 Rh3 Rh4 Rh1 -99.6(3) . . . . ?
C9 Rh3 Rh4 Rh1 148.79(14) . . . . ?
C7 Rh3 Rh4 Rh1 48.40(12) . . . . ?
C16 Rh3 Rh4 Rh1 -117.13(15) . . . . ?
Rh2 Rh3 Rh4 Rh1 0.964(14) . . . . ?
Rh6 Rh3 Rh4 Rh1 -55.355(12) . . . . ?
Rh5 Rh3 Rh4 Rh1 54.710(12) . . . . ?
C8 Rh3 Rh4 Rh5 -154.4(3) . . . . ?
C9 Rh3 Rh4 Rh5 94.08(14) . . . . ?
C7 Rh3 Rh4 Rh5 -6.31(12) . . . . ?
C16 Rh3 Rh4 Rh5 -171.84(15) . . . . ?
Rh2 Rh3 Rh4 Rh5 -53.746(12) . . . . ?
Rh6 Rh3 Rh4 Rh5 -110.065(14) . . . . ?
C2 Rh1 Rh4 C10 -5.9(3) . . . . ?
C1 Rh1 Rh4 C10 -109.7(3) . . . . ?
C3 Rh1 Rh4 C10 -20.1(3) . . . . ?
C4 Rh1 Rh4 C10 147.4(3) . . . . ?
Pt1 Rh1 Rh4 C10 -100.7(2) . . . . ?
Rh6 Rh1 Rh4 C10 155.3(2) . . . . ?
Rh2 Rh1 Rh4 C10 99.3(2) . . . . ?
Rh5 Rh1 Rh4 C10 45.8(2) . . . . ?
C2 Rh1 Rh4 C11 102.6(3) . . . . ?
C1 Rh1 Rh4 C11 -1.19(19) . . . . ?
C3 Rh1 Rh4 C11 88.5(2) . . . . ?
C4 Rh1 Rh4 C11 -104.10(19) . . . . ?
Pt1 Rh1 Rh4 C11 7.83(15) . . . . ?
Rh6 Rh1 Rh4 C11 -96.18(15) . . . . ?
Rh2 Rh1 Rh4 C11 -152.20(15) . . . . ?
Rh5 Rh1 Rh4 C11 154.32(15) . . . . ?
C2 Rh1 Rh4 C16 -155.1(3) . . . . ?
C1 Rh1 Rh4 C16 101.08(18) . . . . ?
C3 Rh1 Rh4 C16 -169.3(2) . . . . ?
C4 Rh1 Rh4 C16 -1.83(18) . . . . ?
Pt1 Rh1 Rh4 C16 110.10(14) . . . . ?
Rh6 Rh1 Rh4 C16 6.09(13) . . . . ?
Rh2 Rh1 Rh4 C16 -49.93(13) . . . . ?
Rh5 Rh1 Rh4 C16 -103.41(13) . . . . ?
C2 Rh1 Rh4 C3 14.2(3) . . . . ?
C1 Rh1 Rh4 C3 -89.65(19) . . . . ?
C4 Rh1 Rh4 C3 167.45(19) . . . . ?
Pt1 Rh1 Rh4 C3 -80.63(15) . . . . ?
Rh6 Rh1 Rh4 C3 175.37(15) . . . . ?
Rh2 Rh1 Rh4 C3 119.34(15) . . . . ?
Rh5 Rh1 Rh4 C3 65.87(15) . . . . ?
C2 Rh1 Rh4 Rh6 -161.2(2) . . . . ?
C1 Rh1 Rh4 Rh6 94.99(13) . . . . ?
C3 Rh1 Rh4 Rh6 -175.37(15) . . . . ?
C4 Rh1 Rh4 Rh6 -7.92(12) . . . . ?
Pt1 Rh1 Rh4 Rh6 104.01(3) . . . . ?
Rh2 Rh1 Rh4 Rh6 -56.024(12) . . . . ?
Rh5 Rh1 Rh4 Rh6 -109.497(14) . . . . ?
C2 Rh1 Rh4 Rh3 -106.1(2) . . . . ?
C1 Rh1 Rh4 Rh3 150.06(13) . . . . ?
C3 Rh1 Rh4 Rh3 -120.30(15) . . . . ?
C4 Rh1 Rh4 Rh3 47.15(12) . . . . ?
Pt1 Rh1 Rh4 Rh3 159.08(2) . . . . ?
Rh6 Rh1 Rh4 Rh3 55.071(12) . . . . ?
Rh2 Rh1 Rh4 Rh3 -0.954(13) . . . . ?
Rh5 Rh1 Rh4 Rh3 -54.426(12) . . . . ?
C2 Rh1 Rh4 Rh5 -51.7(2) . . . . ?
C1 Rh1 Rh4 Rh5 -155.52(13) . . . . ?
C3 Rh1 Rh4 Rh5 -65.87(15) . . . . ?
C4 Rh1 Rh4 Rh5 101.58(12) . . . . ?
Pt1 Rh1 Rh4 Rh5 -146.50(3) . . . . ?
Rh6 Rh1 Rh4 Rh5 109.497(14) . . . . ?
Rh2 Rh1 Rh4 Rh5 53.473(12) . . . . ?
C5 Rh2 Rh5 C13 -0.98(19) . . . . ?
C6 Rh2 Rh5 C13 106.9(3) . . . . ?
C7 Rh2 Rh5 C13 96.1(2) . . . . ?
C4 Rh2 Rh5 C13 -99.23(18) . . . . ?
Rh3 Rh2 Rh5 C13 158.66(14) . . . . ?
Rh1 Rh2 Rh5 C13 -92.74(14) . . . . ?
Rh6 Rh2 Rh5 C13 -147.22(14) . . . . ?
C5 Rh2 Rh5 C12 -113.2(3) . . . . ?
C6 Rh2 Rh5 C12 -5.3(4) . . . . ?
C7 Rh2 Rh5 C12 -16.1(3) . . . . ?
C4 Rh2 Rh5 C12 148.5(3) . . . . ?
Rh3 Rh2 Rh5 C12 46.4(3) . . . . ?
Rh1 Rh2 Rh5 C12 155.0(3) . . . . ?
Rh6 Rh2 Rh5 C12 100.5(3) . . . . ?
C5 Rh2 Rh5 C7 -97.1(2) . . . . ?
C6 Rh2 Rh5 C7 10.8(3) . . . . ?
C4 Rh2 Rh5 C7 164.68(19) . . . . ?
Rh3 Rh2 Rh5 C7 62.57(15) . . . . ?
Rh1 Rh2 Rh5 C7 171.17(15) . . . . ?
Rh6 Rh2 Rh5 C7 116.69(15) . . . . ?
C5 Rh2 Rh5 C3 95.20(17) . . . . ?
C6 Rh2 Rh5 C3 -156.9(3) . . . . ?
C7 Rh2 Rh5 C3 -167.73(18) . . . . ?
C4 Rh2 Rh5 C3 -3.05(16) . . . . ?
Rh3 Rh2 Rh5 C3 -105.16(11) . . . . ?
Rh1 Rh2 Rh5 C3 3.44(11) . . . . ?
Rh6 Rh2 Rh5 C3 -51.04(11) . . . . ?
C5 Rh2 Rh5 Rh3 -159.64(13) . . . . ?
C6 Rh2 Rh5 Rh3 -51.8(3) . . . . ?
C7 Rh2 Rh5 Rh3 -62.57(15) . . . . ?
C4 Rh2 Rh5 Rh3 102.11(11) . . . . ?
Rh1 Rh2 Rh5 Rh3 108.600(14) . . . . ?
Rh6 Rh2 Rh5 Rh3 54.120(12) . . . . ?
C5 Rh2 Rh5 Rh4 146.27(13) . . . . ?
C6 Rh2 Rh5 Rh4 -105.9(3) . . . . ?
C7 Rh2 Rh5 Rh4 -116.66(15) . . . . ?
C4 Rh2 Rh5 Rh4 48.02(11) . . . . ?
Rh3 Rh2 Rh5 Rh4 -54.092(12) . . . . ?
Rh1 Rh2 Rh5 Rh4 54.508(12) . . . . ?
Rh6 Rh2 Rh5 Rh4 0.028(12) . . . . ?
C5 Rh2 Rh5 Rh1 91.76(13) . . . . ?
C6 Rh2 Rh5 Rh1 -160.4(3) . . . . ?
C7 Rh2 Rh5 Rh1 -171.17(15) . . . . ?
C4 Rh2 Rh5 Rh1 -6.49(11) . . . . ?
Rh3 Rh2 Rh5 Rh1 -108.600(14) . . . . ?
Rh6 Rh2 Rh5 Rh1 -54.480(11) . . . . ?
C8 Rh3 Rh5 C13 -3.5(4) . . . . ?
C9 Rh3 Rh5 C13 109.7(3) . . . . ?
C7 Rh3 Rh5 C13 15.4(3) . . . . ?
C16 Rh3 Rh5 C13 -150.2(3) . . . . ?
Rh2 Rh3 Rh5 C13 -46.8(3) . . . . ?
Rh6 Rh3 Rh5 C13 -102.9(3) . . . . ?
Rh4 Rh3 Rh5 C13 -156.8(3) . . . . ?
C8 Rh3 Rh5 C12 -115.9(3) . . . . ?
C9 Rh3 Rh5 C12 -2.7(2) . . . . ?
C7 Rh3 Rh5 C12 -97.0(2) . . . . ?
C16 Rh3 Rh5 C12 97.43(19) . . . . ?
Rh2 Rh3 Rh5 C12 -159.21(15) . . . . ?
Rh6 Rh3 Rh5 C12 144.72(15) . . . . ?
Rh4 Rh3 Rh5 C12 90.82(15) . . . . ?
C8 Rh3 Rh5 C7 -18.9(3) . . . . ?
C9 Rh3 Rh5 C7 94.3(2) . . . . ?
C16 Rh3 Rh5 C7 -165.61(19) . . . . ?
Rh2 Rh3 Rh5 C7 -62.25(15) . . . . ?
Rh6 Rh3 Rh5 C7 -118.32(15) . . . . ?
Rh4 Rh3 Rh5 C7 -172.22(15) . . . . ?
C8 Rh3 Rh5 C3 140.9(3) . . . . ?
C9 Rh3 Rh5 C3 -105.91(18) . . . . ?
C7 Rh3 Rh5 C3 159.79(19) . . . . ?
C16 Rh3 Rh5 C3 -5.83(17) . . . . ?
Rh2 Rh3 Rh5 C3 97.53(11) . . . . ?
Rh6 Rh3 Rh5 C3 41.46(11) . . . . ?
Rh4 Rh3 Rh5 C3 -12.43(11) . . . . ?
C8 Rh3 Rh5 Rh2 43.3(3) . . . . ?
C9 Rh3 Rh5 Rh2 156.56(14) . . . . ?
C7 Rh3 Rh5 Rh2 62.25(15) . . . . ?
C16 Rh3 Rh5 Rh2 -103.36(12) . . . . ?
Rh6 Rh3 Rh5 Rh2 -56.069(12) . . . . ?
Rh4 Rh3 Rh5 Rh2 -109.966(14) . . . . ?
C8 Rh3 Rh5 Rh4 153.3(3) . . . . ?
C9 Rh3 Rh5 Rh4 -93.48(14) . . . . ?
C7 Rh3 Rh5 Rh4 172.22(15) . . . . ?
C16 Rh3 Rh5 Rh4 6.61(12) . . . . ?
Rh2 Rh3 Rh5 Rh4 109.966(14) . . . . ?
Rh6 Rh3 Rh5 Rh4 53.897(12) . . . . ?
C8 Rh3 Rh5 Rh1 99.0(3) . . . . ?
C9 Rh3 Rh5 Rh1 -147.78(14) . . . . ?
C7 Rh3 Rh5 Rh1 117.92(15) . . . . ?
C16 Rh3 Rh5 Rh1 -47.70(12) . . . . ?
Rh2 Rh3 Rh5 Rh1 55.664(12) . . . . ?
Rh6 Rh3 Rh5 Rh1 -0.405(13) . . . . ?
Rh4 Rh3 Rh5 Rh1 -54.302(12) . . . . ?
C10 Rh4 Rh5 C13 -107.1(3) . . . . ?
C11 Rh4 Rh5 C13 -1.9(3) . . . . ?
C16 Rh4 Rh5 C13 152.5(3) . . . . ?
C3 Rh4 Rh5 C13 -6.0(3) . . . . ?
Rh6 Rh4 Rh5 C13 104.8(2) . . . . ?
Rh3 Rh4 Rh5 C13 159.4(2) . . . . ?
Rh1 Rh4 Rh5 C13 49.6(2) . . . . ?
C10 Rh4 Rh5 C12 -3.32(18) . . . . ?
C11 Rh4 Rh5 C12 101.9(3) . . . . ?
C16 Rh4 Rh5 C12 -103.74(18) . . . . ?
C3 Rh4 Rh5 C12 97.77(19) . . . . ?
Rh6 Rh4 Rh5 C12 -151.46(13) . . . . ?
Rh3 Rh4 Rh5 C12 -96.82(13) . . . . ?
Rh1 Rh4 Rh5 C12 153.33(13) . . . . ?
C10 Rh4 Rh5 C7 99.99(18) . . . . ?
C11 Rh4 Rh5 C7 -154.8(3) . . . . ?
C16 Rh4 Rh5 C7 -0.43(18) . . . . ?
C3 Rh4 Rh5 C7 -158.91(18) . . . . ?
Rh6 Rh4 Rh5 C7 -48.15(12) . . . . ?
Rh3 Rh4 Rh5 C7 6.50(12) . . . . ?
Rh1 Rh4 Rh5 C7 -103.36(12) . . . . ?
C10 Rh4 Rh5 C3 -101.10(19) . . . . ?
C11 Rh4 Rh5 C3 4.1(3) . . . . ?
C16 Rh4 Rh5 C3 158.49(18) . . . . ?
Rh6 Rh4 Rh5 C3 110.77(14) . . . . ?
Rh3 Rh4 Rh5 C3 165.41(14) . . . . ?
Rh1 Rh4 Rh5 C3 55.55(14) . . . . ?
C10 Rh4 Rh5 Rh2 148.11(13) . . . . ?
C11 Rh4 Rh5 Rh2 -106.7(2) . . . . ?
C16 Rh4 Rh5 Rh2 47.69(13) . . . . ?
C3 Rh4 Rh5 Rh2 -110.80(14) . . . . ?
Rh6 Rh4 Rh5 Rh2 -0.029(13) . . . . ?
Rh3 Rh4 Rh5 Rh2 54.612(12) . . . . ?
Rh1 Rh4 Rh5 Rh2 -55.243(12) . . . . ?
C10 Rh4 Rh5 Rh3 93.49(13) . . . . ?
C11 Rh4 Rh5 Rh3 -161.3(2) . . . . ?
C16 Rh4 Rh5 Rh3 -6.92(12) . . . . ?
C3 Rh4 Rh5 Rh3 -165.41(14) . . . . ?
Rh6 Rh4 Rh5 Rh3 -54.641(12) . . . . ?
Rh1 Rh4 Rh5 Rh3 -109.856(14) . . . . ?
C10 Rh4 Rh5 Rh1 -156.65(13) . . . . ?
C11 Rh4 Rh5 Rh1 -51.4(2) . . . . ?
C16 Rh4 Rh5 Rh1 102.93(12) . . . . ?
C3 Rh4 Rh5 Rh1 -55.55(14) . . . . ?
Rh6 Rh4 Rh5 Rh1 55.214(12) . . . . ?
Rh3 Rh4 Rh5 Rh1 109.856(14) . . . . ?
C2 Rh1 Rh5 C13 1.57(18) . . . . ?
C1 Rh1 Rh5 C13 -102.7(3) . . . . ?
C3 Rh1 Rh5 C13 -88.9(2) . . . . ?
C4 Rh1 Rh5 C13 102.31(18) . . . . ?
Pt1 Rh1 Rh5 C13 -9.00(14) . . . . ?
Rh4 Rh1 Rh5 C13 -154.88(14) . . . . ?
Rh6 Rh1 Rh5 C13 151.38(14) . . . . ?
Rh2 Rh1 Rh5 C13 95.68(14) . . . . ?
C2 Rh1 Rh5 C12 106.4(3) . . . . ?
C1 Rh1 Rh5 C12 2.2(3) . . . . ?
C3 Rh1 Rh5 C12 15.9(3) . . . . ?
C4 Rh1 Rh5 C12 -152.8(3) . . . . ?
Pt1 Rh1 Rh5 C12 95.8(2) . . . . ?
Rh4 Rh1 Rh5 C12 -50.0(2) . . . . ?
Rh6 Rh1 Rh5 C12 -103.8(2) . . . . ?
Rh2 Rh1 Rh5 C12 -159.5(2) . . . . ?
C2 Rh1 Rh5 C7 -101.50(17) . . . . ?
C1 Rh1 Rh5 C7 154.2(3) . . . . ?
C3 Rh1 Rh5 C7 168.03(19) . . . . ?
C4 Rh1 Rh5 C7 -0.76(17) . . . . ?
Pt1 Rh1 Rh5 C7 -112.06(13) . . . . ?
Rh4 Rh1 Rh5 C7 102.06(13) . . . . ?
Rh6 Rh1 Rh5 C7 48.31(13) . . . . ?
Rh2 Rh1 Rh5 C7 -7.39(13) . . . . ?
C2 Rh1 Rh5 C3 90.47(19) . . . . ?
C1 Rh1 Rh5 C3 -13.8(3) . . . . ?
C4 Rh1 Rh5 C3 -168.79(18) . . . . ?
Pt1 Rh1 Rh5 C3 79.90(15) . . . . ?
Rh4 Rh1 Rh5 C3 -65.98(14) . . . . ?
Rh6 Rh1 Rh5 C3 -119.72(14) . . . . ?
Rh2 Rh1 Rh5 C3 -175.42(14) . . . . ?
C2 Rh1 Rh5 Rh2 -94.11(12) . . . . ?
C1 Rh1 Rh5 Rh2 161.6(2) . . . . ?
C3 Rh1 Rh5 Rh2 175.42(14) . . . . ?
C4 Rh1 Rh5 Rh2 6.63(12) . . . . ?
Pt1 Rh1 Rh5 Rh2 -104.68(3) . . . . ?
Rh4 Rh1 Rh5 Rh2 109.442(14) . . . . ?
Rh6 Rh1 Rh5 Rh2 55.695(12) . . . . ?
C2 Rh1 Rh5 Rh3 -149.40(12) . . . . ?
C1 Rh1 Rh5 Rh3 106.3(2) . . . . ?
C3 Rh1 Rh5 Rh3 120.12(14) . . . . ?
C4 Rh1 Rh5 Rh3 -48.67(12) . . . . ?
Pt1 Rh1 Rh5 Rh3 -159.97(2) . . . . ?
Rh4 Rh1 Rh5 Rh3 54.148(12) . . . . ?
Rh6 Rh1 Rh5 Rh3 0.401(13) . . . . ?
Rh2 Rh1 Rh5 Rh3 -55.294(12) . . . . ?
C2 Rh1 Rh5 Rh4 156.45(12) . . . . ?
C1 Rh1 Rh5 Rh4 52.2(2) . . . . ?
C3 Rh1 Rh5 Rh4 65.98(14) . . . . ?
C4 Rh1 Rh5 Rh4 -102.82(12) . . . . ?
Pt1 Rh1 Rh5 Rh4 145.88(3) . . . . ?
Rh6 Rh1 Rh5 Rh4 -53.747(12) . . . . ?
Rh2 Rh1 Rh5 Rh4 -109.442(14) . . . . ?
C10 Rh4 Rh6 C15 114.7(3) . . . . ?
C11 Rh4 Rh6 C15 2.02(18) . . . . ?
C16 Rh4 Rh6 C15 96.4(2) . . . . ?
C3 Rh4 Rh6 C15 -94.36(17) . . . . ?
Rh3 Rh4 Rh6 C15 159.93(13) . . . . ?
Rh1 Rh4 Rh6 C15 -90.86(13) . . . . ?
Rh5 Rh4 Rh6 C15 -145.75(13) . . . . ?
C10 Rh4 Rh6 C14 3.8(4) . . . . ?
C11 Rh4 Rh6 C14 -108.9(3) . . . . ?
C16 Rh4 Rh6 C14 -14.5(3) . . . . ?
C3 Rh4 Rh6 C14 154.7(3) . . . . ?
Rh3 Rh4 Rh6 C14 49.0(3) . . . . ?
Rh1 Rh4 Rh6 C14 158.2(3) . . . . ?
Rh5 Rh4 Rh6 C14 103.3(3) . . . . ?
C10 Rh4 Rh6 C16 18.2(3) . . . . ?
C11 Rh4 Rh6 C16 -94.4(2) . . . . ?
C3 Rh4 Rh6 C16 169.2(2) . . . . ?
Rh3 Rh4 Rh6 C16 63.48(16) . . . . ?
Rh1 Rh4 Rh6 C16 172.70(16) . . . . ?
Rh5 Rh4 Rh6 C16 117.80(16) . . . . ?
C10 Rh4 Rh6 C4 -146.8(3) . . . . ?
C11 Rh4 Rh6 C4 100.51(17) . . . . ?
C16 Rh4 Rh6 C4 -165.1(2) . . . . ?
C3 Rh4 Rh6 C4 4.13(16) . . . . ?
Rh3 Rh4 Rh6 C4 -101.58(11) . . . . ?
Rh1 Rh4 Rh6 C4 7.63(11) . . . . ?
Rh5 Rh4 Rh6 C4 -47.26(11) . . . . ?
C10 Rh4 Rh6 Rh3 -45.2(3) . . . . ?
C11 Rh4 Rh6 Rh3 -157.90(13) . . . . ?
C16 Rh4 Rh6 Rh3 -63.48(16) . . . . ?
C3 Rh4 Rh6 Rh3 105.72(11) . . . . ?
Rh1 Rh4 Rh6 Rh3 109.215(14) . . . . ?
Rh5 Rh4 Rh6 Rh3 54.322(12) . . . . ?
C10 Rh4 Rh6 Rh1 -154.5(3) . . . . ?
C11 Rh4 Rh6 Rh1 92.88(13) . . . . ?
C16 Rh4 Rh6 Rh1 -172.70(16) . . . . ?
C3 Rh4 Rh6 Rh1 -3.50(11) . . . . ?
Rh3 Rh4 Rh6 Rh1 -109.215(14) . . . . ?
Rh5 Rh4 Rh6 Rh1 -54.893(12) . . . . ?
C10 Rh4 Rh6 Rh2 -99.5(3) . . . . ?
C11 Rh4 Rh6 Rh2 147.80(13) . . . . ?
C16 Rh4 Rh6 Rh2 -117.78(16) . . . . ?
C3 Rh4 Rh6 Rh2 51.42(11) . . . . ?
Rh3 Rh4 Rh6 Rh2 -54.294(12) . . . . ?
Rh1 Rh4 Rh6 Rh2 54.921(11) . . . . ?
Rh5 Rh4 Rh6 Rh2 0.028(12) . . . . ?
C8 Rh3 Rh6 C15 116.7(3) . . . . ?
C9 Rh3 Rh6 C15 7.4(3) . . . . ?
C7 Rh3 Rh6 C15 -141.5(3) . . . . ?
C16 Rh3 Rh6 C15 20.6(3) . . . . ?
Rh2 Rh3 Rh6 C15 -149.3(3) . . . . ?
Rh4 Rh3 Rh6 C15 -40.4(3) . . . . ?
Rh5 Rh3 Rh6 C15 -95.3(3) . . . . ?
C8 Rh3 Rh6 C14 -2.6(2) . . . . ?
C9 Rh3 Rh6 C14 -111.9(3) . . . . ?
C7 Rh3 Rh6 C14 99.24(18) . . . . ?
C16 Rh3 Rh6 C14 -98.7(2) . . . . ?
Rh2 Rh3 Rh6 C14 91.40(14) . . . . ?
Rh4 Rh3 Rh6 C14 -159.65(14) . . . . ?
Rh5 Rh3 Rh6 C14 145.41(14) . . . . ?
C8 Rh3 Rh6 C16 96.1(2) . . . . ?
C9 Rh3 Rh6 C16 -13.2(3) . . . . ?
C7 Rh3 Rh6 C16 -162.07(19) . . . . ?
Rh2 Rh3 Rh6 C16 -169.91(15) . . . . ?
Rh4 Rh3 Rh6 C16 -60.96(15) . . . . ?
Rh5 Rh3 Rh6 C16 -115.91(15) . . . . ?
C8 Rh3 Rh6 C4 -100.5(2) . . . . ?
C9 Rh3 Rh6 C4 150.2(3) . . . . ?
C7 Rh3 Rh6 C4 1.30(17) . . . . ?
C16 Rh3 Rh6 C4 163.37(18) . . . . ?
Rh2 Rh3 Rh6 C4 -6.54(11) . . . . ?
Rh4 Rh3 Rh6 C4 102.41(11) . . . . ?
Rh5 Rh3 Rh6 C4 47.47(11) . . . . ?
C8 Rh3 Rh6 Rh4 157.07(17) . . . . ?
C9 Rh3 Rh6 Rh4 47.8(2) . . . . ?
C7 Rh3 Rh6 Rh4 -101.11(12) . . . . ?
C16 Rh3 Rh6 Rh4 60.96(15) . . . . ?
Rh2 Rh3 Rh6 Rh4 -108.951(14) . . . . ?
Rh5 Rh3 Rh6 Rh4 -54.944(12) . . . . ?
C8 Rh3 Rh6 Rh1 -147.58(17) . . . . ?
C9 Rh3 Rh6 Rh1 103.1(2) . . . . ?
C7 Rh3 Rh6 Rh1 -45.76(12) . . . . ?
C16 Rh3 Rh6 Rh1 116.31(15) . . . . ?
Rh2 Rh3 Rh6 Rh1 -53.601(12) . . . . ?
Rh4 Rh3 Rh6 Rh1 55.351(12) . . . . ?
Rh5 Rh3 Rh6 Rh1 0.407(13) . . . . ?
C8 Rh3 Rh6 Rh2 -93.98(17) . . . . ?
C9 Rh3 Rh6 Rh2 156.7(2) . . . . ?
C7 Rh3 Rh6 Rh2 7.84(12) . . . . ?
C16 Rh3 Rh6 Rh2 169.91(15) . . . . ?
Rh4 Rh3 Rh6 Rh2 108.951(14) . . . . ?
Rh5 Rh3 Rh6 Rh2 54.007(12) . . . . ?
C2 Rh1 Rh6 C15 -105.1(3) . . . . ?
C1 Rh1 Rh6 C15 -1.87(17) . . . . ?
C3 Rh1 Rh6 C15 97.16(19) . . . . ?
C4 Rh1 Rh6 C15 -96.38(19) . . . . ?
Pt1 Rh1 Rh6 C15 -45.27(13) . . . . ?
Rh4 Rh1 Rh6 C15 93.03(13) . . . . ?
Rh2 Rh1 Rh6 C15 -158.53(13) . . . . ?
Rh5 Rh1 Rh6 C15 147.83(13) . . . . ?
C2 Rh1 Rh6 C14 -1.7(3) . . . . ?
C1 Rh1 Rh6 C14 101.5(3) . . . . ?
C3 Rh1 Rh6 C14 -159.4(3) . . . . ?
C4 Rh1 Rh6 C14 7.0(3) . . . . ?
Pt1 Rh1 Rh6 C14 58.1(2) . . . . ?
Rh4 Rh1 Rh6 C14 -163.6(2) . . . . ?
Rh2 Rh1 Rh6 C14 -55.1(2) . . . . ?
Rh5 Rh1 Rh6 C14 -108.8(2) . . . . ?
C2 Rh1 Rh6 C16 155.8(3) . . . . ?
C1 Rh1 Rh6 C16 -100.92(18) . . . . ?
C3 Rh1 Rh6 C16 -1.89(19) . . . . ?
C4 Rh1 Rh6 C16 164.58(19) . . . . ?
Pt1 Rh1 Rh6 C16 -144.32(13) . . . . ?
Rh4 Rh1 Rh6 C16 -6.02(13) . . . . ?
Rh2 Rh1 Rh6 C16 102.42(13) . . . . ?
Rh5 Rh1 Rh6 C16 48.78(13) . . . . ?
C2 Rh1 Rh6 C4 -8.8(3) . . . . ?
C1 Rh1 Rh6 C4 94.50(18) . . . . ?
C3 Rh1 Rh6 C4 -166.47(19) . . . . ?
Pt1 Rh1 Rh6 C4 51.11(14) . . . . ?
Rh4 Rh1 Rh6 C4 -170.60(14) . . . . ?
Rh2 Rh1 Rh6 C4 -62.16(14) . . . . ?
Rh5 Rh1 Rh6 C4 -115.80(14) . . . . ?
C2 Rh1 Rh6 Rh4 161.8(2) . . . . ?
C1 Rh1 Rh6 Rh4 -94.90(12) . . . . ?
C3 Rh1 Rh6 Rh4 4.13(13) . . . . ?
C4 Rh1 Rh6 Rh4 170.60(14) . . . . ?
Pt1 Rh1 Rh6 Rh4 -138.298(18) . . . . ?
Rh2 Rh1 Rh6 Rh4 108.438(14) . . . . ?
Rh5 Rh1 Rh6 Rh4 54.801(12) . . . . ?
C2 Rh1 Rh6 Rh3 106.6(2) . . . . ?
C1 Rh1 Rh6 Rh3 -150.11(12) . . . . ?
C3 Rh1 Rh6 Rh3 -51.07(14) . . . . ?
C4 Rh1 Rh6 Rh3 115.39(14) . . . . ?
Pt1 Rh1 Rh6 Rh3 166.498(15) . . . . ?
Rh4 Rh1 Rh6 Rh3 -55.204(12) . . . . ?
Rh2 Rh1 Rh6 Rh3 53.234(12) . . . . ?
Rh5 Rh1 Rh6 Rh3 -0.403(13) . . . . ?
C2 Rh1 Rh6 Rh2 53.4(2) . . . . ?
C1 Rh1 Rh6 Rh2 156.66(12) . . . . ?
C3 Rh1 Rh6 Rh2 -104.31(14) . . . . ?
C4 Rh1 Rh6 Rh2 62.16(14) . . . . ?
Pt1 Rh1 Rh6 Rh2 113.264(17) . . . . ?
Rh4 Rh1 Rh6 Rh2 -108.438(14) . . . . ?
Rh5 Rh1 Rh6 Rh2 -53.637(12) . . . . ?
C5 Rh2 Rh6 C15 -0.8(3) . . . . ?
C6 Rh2 Rh6 C15 -114.5(3) . . . . ?
C7 Rh2 Rh6 C15 143.5(3) . . . . ?
C4 Rh2 Rh6 C15 -20.6(3) . . . . ?
Rh5 Rh2 Rh6 C15 96.1(2) . . . . ?
Rh3 Rh2 Rh6 C15 151.5(2) . . . . ?
Rh1 Rh2 Rh6 C15 40.4(2) . . . . ?
C5 Rh2 Rh6 C14 109.4(3) . . . . ?
C6 Rh2 Rh6 C14 -4.26(19) . . . . ?
C7 Rh2 Rh6 C14 -106.22(18) . . . . ?
C4 Rh2 Rh6 C14 89.68(19) . . . . ?
Rh5 Rh2 Rh6 C14 -153.68(13) . . . . ?
Rh3 Rh2 Rh6 C14 -98.31(13) . . . . ?
Rh1 Rh2 Rh6 C14 150.61(13) . . . . ?
C5 Rh2 Rh6 C16 -143.8(3) . . . . ?
C6 Rh2 Rh6 C16 102.54(18) . . . . ?
C7 Rh2 Rh6 C16 0.58(17) . . . . ?
C4 Rh2 Rh6 C16 -163.52(19) . . . . ?
Rh5 Rh2 Rh6 C16 -46.87(13) . . . . ?
Rh3 Rh2 Rh6 C16 8.50(13) . . . . ?
Rh1 Rh2 Rh6 C16 -102.58(13) . . . . ?
C5 Rh2 Rh6 C4 19.8(3) . . . . ?
C6 Rh2 Rh6 C4 -93.94(19) . . . . ?
C7 Rh2 Rh6 C4 164.10(18) . . . . ?
Rh5 Rh2 Rh6 C4 116.65(14) . . . . ?
Rh3 Rh2 Rh6 C4 172.01(14) . . . . ?
Rh1 Rh2 Rh6 C4 60.94(14) . . . . ?
C5 Rh2 Rh6 Rh4 -96.9(2) . . . . ?
C6 Rh2 Rh6 Rh4 149.38(14) . . . . ?
C7 Rh2 Rh6 Rh4 47.42(12) . . . . ?
C4 Rh2 Rh6 Rh4 -116.68(14) . . . . ?
Rh5 Rh2 Rh6 Rh4 -0.029(13) . . . . ?
Rh3 Rh2 Rh6 Rh4 55.339(12) . . . . ?
Rh1 Rh2 Rh6 Rh4 -55.740(12) . . . . ?
C5 Rh2 Rh6 Rh3 -152.3(2) . . . . ?
C6 Rh2 Rh6 Rh3 94.05(14) . . . . ?
C7 Rh2 Rh6 Rh3 -7.91(12) . . . . ?
C4 Rh2 Rh6 Rh3 -172.01(14) . . . . ?
Rh5 Rh2 Rh6 Rh3 -55.367(12) . . . . ?
Rh1 Rh2 Rh6 Rh3 -111.078(14) . . . . ?
C5 Rh2 Rh6 Rh1 -41.2(2) . . . . ?
C6 Rh2 Rh6 Rh1 -154.88(14) . . . . ?
C7 Rh2 Rh6 Rh1 103.16(12) . . . . ?
C4 Rh2 Rh6 Rh1 -60.94(14) . . . . ?
Rh5 Rh2 Rh6 Rh1 55.711(12) . . . . ?
Rh3 Rh2 Rh6 Rh1 111.078(14) . . . . ?
C2 Rh1 Pt1 C1 -149.0(2) . . . . ?
C3 Rh1 Pt1 C1 -73.7(2) . . . . ?
C4 Rh1 Pt1 C1 107.0(2) . . . . ?
Rh4 Rh1 Pt1 C1 -12.29(17) . . . . ?
Rh6 Rh1 Pt1 C1 68.87(17) . . . . ?
Rh2 Rh1 Pt1 C1 143.50(17) . . . . ?
Rh5 Rh1 Pt1 C1 -134.70(17) . . . . ?
C1 Rh1 Pt1 C2 149.0(2) . . . . ?
C3 Rh1 Pt1 C2 75.4(2) . . . . ?
C4 Rh1 Pt1 C2 -103.99(19) . . . . ?
Rh4 Rh1 Pt1 C2 136.75(16) . . . . ?
Rh6 Rh1 Pt1 C2 -142.09(16) . . . . ?
Rh2 Rh1 Pt1 C2 -67.46(16) . . . . ?
Rh5 Rh1 Pt1 C2 14.34(16) . . . . ?
C2 Rh1 Pt1 Pt2 60.35(16) . . . . ?
C1 Rh1 Pt1 Pt2 -150.61(17) . . . . ?
C3 Rh1 Pt1 Pt2 135.74(13) . . . . ?
C4 Rh1 Pt1 Pt2 -43.64(11) . . . . ?
Rh4 Rh1 Pt1 Pt2 -162.902(19) . . . . ?
Rh6 Rh1 Pt1 Pt2 -81.74(2) . . . . ?
Rh2 Rh1 Pt1 Pt2 -7.11(3) . . . . ?
Rh5 Rh1 Pt1 Pt2 74.69(3) . . . . ?
C2 Rh1 Pt1 Pt3 161.74(16) . . . . ?
C1 Rh1 Pt1 Pt3 -49.22(17) . . . . ?
C3 Rh1 Pt1 Pt3 -122.87(13) . . . . ?
C4 Rh1 Pt1 Pt3 57.75(11) . . . . ?
Rh4 Rh1 Pt1 Pt3 -61.51(3) . . . . ?
Rh6 Rh1 Pt1 Pt3 19.65(2) . . . . ?
Rh2 Rh1 Pt1 Pt3 94.28(2) . . . . ?
Rh5 Rh1 Pt1 Pt3 176.082(18) . . . . ?
C2 Rh1 Pt1 Pt4 -65.01(16) . . . . ?
C1 Rh1 Pt1 Pt4 84.03(17) . . . . ?
C3 Rh1 Pt1 Pt4 10.37(14) . . . . ?
C4 Rh1 Pt1 Pt4 -169.00(11) . . . . ?
Rh4 Rh1 Pt1 Pt4 71.73(4) . . . . ?
Rh6 Rh1 Pt1 Pt4 152.896(18) . . . . ?
Rh2 Rh1 Pt1 Pt4 -132.48(2) . . . . ?
Rh5 Rh1 Pt1 Pt4 -50.67(4) . . . . ?
C1 Pt1 Pt2 P6 178.3(3) . . . . ?
C2 Pt1 Pt2 P6 -37.13(13) . . . . ?
Pt3 Pt1 Pt2 P6 145.51(3) . . . . ?
Rh1 Pt1 Pt2 P6 -79.81(3) . . . . ?
Pt4 Pt1 Pt2 P6 75.00(3) . . . . ?
C1 Pt1 Pt2 P1 -49.0(3) . . . . ?
C2 Pt1 Pt2 P1 95.60(13) . . . . ?
Pt3 Pt1 Pt2 P1 -81.76(3) . . . . ?
Rh1 Pt1 Pt2 P1 52.92(3) . . . . ?
Pt4 Pt1 Pt2 P1 -152.26(3) . . . . ?
C1 Pt1 Pt2 Pt3 32.7(3) . . . . ?
C2 Pt1 Pt2 Pt3 177.36(12) . . . . ?
Rh1 Pt1 Pt2 Pt3 134.684(16) . . . . ?
Pt4 Pt1 Pt2 Pt3 -70.505(6) . . . . ?
C1 Pt1 Pt2 Pt4 103.2(3) . . . . ?
C2 Pt1 Pt2 Pt4 -112.14(12) . . . . ?
Pt3 Pt1 Pt2 Pt4 70.505(6) . . . . ?
Rh1 Pt1 Pt2 Pt4 -154.811(16) . . . . ?
P6 Pt2 Pt3 P3 -2.20(8) . . . . ?
P1 Pt2 Pt3 P3 -138.63(5) . . . . ?
Pt4 Pt2 Pt3 P3 33.05(5) . . . . ?
Pt1 Pt2 Pt3 P3 104.40(5) . . . . ?
P6 Pt2 Pt3 P2 143.07(6) . . . . ?
P1 Pt2 Pt3 P2 6.64(4) . . . . ?
Pt4 Pt2 Pt3 P2 178.32(3) . . . . ?
Pt1 Pt2 Pt3 P2 -110.33(3) . . . . ?
P6 Pt2 Pt3 Pt4 -35.25(6) . . . . ?
P1 Pt2 Pt3 Pt4 -171.68(3) . . . . ?
Pt1 Pt2 Pt3 Pt4 71.350(6) . . . . ?
P6 Pt2 Pt3 Pt1 -106.60(6) . . . . ?
P1 Pt2 Pt3 Pt1 116.97(3) . . . . ?
Pt4 Pt2 Pt3 Pt1 -71.350(6) . . . . ?
C1 Pt1 Pt3 P3 53.41(13) . . . . ?
C2 Pt1 Pt3 P3 -147.7(4) . . . . ?
Pt2 Pt1 Pt3 P3 -138.66(3) . . . . ?
Rh1 Pt1 Pt3 P3 89.10(3) . . . . ?
Pt4 Pt1 Pt3 P3 -68.63(3) . . . . ?
C1 Pt1 Pt3 P2 -82.01(13) . . . . ?
C2 Pt1 Pt3 P2 76.8(4) . . . . ?
Pt2 Pt1 Pt3 P2 85.93(3) . . . . ?
Rh1 Pt1 Pt3 P2 -46.32(3) . . . . ?
Pt4 Pt1 Pt3 P2 155.95(3) . . . . ?
C1 Pt1 Pt3 Pt2 -167.94(13) . . . . ?
C2 Pt1 Pt3 Pt2 -9.1(4) . . . . ?
Rh1 Pt1 Pt3 Pt2 -132.247(16) . . . . ?
Pt4 Pt1 Pt3 Pt2 70.027(6) . . . . ?
C1 Pt1 Pt3 Pt4 122.04(13) . . . . ?
C2 Pt1 Pt3 Pt4 -79.1(4) . . . . ?
Pt2 Pt1 Pt3 Pt4 -70.027(6) . . . . ?
Rh1 Pt1 Pt3 Pt4 157.726(16) . . . . ?
P6 Pt2 Pt4 P4 155.52(7) . . . . ?
P1 Pt2 Pt4 P4 12.42(9) . . . . ?
Pt3 Pt2 Pt4 P4 -7.78(7) . . . . ?
Pt1 Pt2 Pt4 P4 -78.97(7) . . . . ?
P6 Pt2 Pt4 P5 -13.33(4) . . . . ?
P1 Pt2 Pt4 P5 -156.43(7) . . . . ?
Pt3 Pt2 Pt4 P5 -176.63(3) . . . . ?
Pt1 Pt2 Pt4 P5 112.18(3) . . . . ?
P6 Pt2 Pt4 Pt3 163.30(3) . . . . ?
P1 Pt2 Pt4 Pt3 20.20(6) . . . . ?
Pt1 Pt2 Pt4 Pt3 -71.192(6) . . . . ?
P6 Pt2 Pt4 Pt1 -125.51(3) . . . . ?
P1 Pt2 Pt4 Pt1 91.39(6) . . . . ?
Pt3 Pt2 Pt4 Pt1 71.192(6) . . . . ?
P3 Pt3 Pt4 P4 15.31(4) . . . . ?
P2 Pt3 Pt4 P4 172.67(7) . . . . ?
Pt2 Pt3 Pt4 P4 176.92(3) . . . . ?
Pt1 Pt3 Pt4 P4 -112.51(3) . . . . ?
P3 Pt3 Pt4 P5 -153.25(7) . . . . ?
P2 Pt3 Pt4 P5 4.11(10) . . . . ?
Pt2 Pt3 Pt4 P5 8.36(7) . . . . ?
Pt1 Pt3 Pt4 P5 78.93(7) . . . . ?
P3 Pt3 Pt4 Pt2 -161.61(3) . . . . ?
P2 Pt3 Pt4 Pt2 -4.25(7) . . . . ?
Pt1 Pt3 Pt4 Pt2 70.569(6) . . . . ?
P3 Pt3 Pt4 Pt1 127.82(3) . . . . ?
P2 Pt3 Pt4 Pt1 -74.82(7) . . . . ?
Pt2 Pt3 Pt4 Pt1 -70.569(6) . . . . ?
C1 Pt1 Pt4 P4 1.31(16) . . . . ?
C2 Pt1 Pt4 P4 -112.45(14) . . . . ?
Pt2 Pt1 Pt4 P4 155.11(3) . . . . ?
Pt3 Pt1 Pt4 P4 85.56(3) . . . . ?
Rh1 Pt1 Pt4 P4 -62.77(4) . . . . ?
C1 Pt1 Pt4 P5 121.03(16) . . . . ?
C2 Pt1 Pt4 P5 7.27(14) . . . . ?
Pt2 Pt1 Pt4 P5 -85.17(3) . . . . ?
Pt3 Pt1 Pt4 P5 -154.72(3) . . . . ?
Rh1 Pt1 Pt4 P5 56.96(4) . . . . ?
C1 Pt1 Pt4 Pt2 -153.80(16) . . . . ?
C2 Pt1 Pt4 Pt2 92.44(13) . . . . ?
Pt3 Pt1 Pt4 Pt2 -69.550(6) . . . . ?
Rh1 Pt1 Pt4 Pt2 142.13(2) . . . . ?
C1 Pt1 Pt4 Pt3 -84.25(16) . . . . ?
C2 Pt1 Pt4 Pt3 161.99(13) . . . . ?
Pt2 Pt1 Pt4 Pt3 69.550(6) . . . . ?
Rh1 Pt1 Pt4 Pt3 -148.32(2) . . . . ?
P6 Pt2 P1 C26 -58.72(16) . . . . ?
Pt3 Pt2 P1 C26 100.45(16) . . . . ?
Pt4 Pt2 P1 C26 82.80(17) . . . . ?
Pt1 Pt2 P1 C26 161.19(15) . . . . ?
P6 Pt2 P1 C20 63.05(15) . . . . ?
Pt3 Pt2 P1 C20 -137.79(15) . . . . ?
Pt4 Pt2 P1 C20 -155.43(14) . . . . ?
Pt1 Pt2 P1 C20 -77.05(15) . . . . ?
P6 Pt2 P1 C17 179.91(14) . . . . ?
Pt3 Pt2 P1 C17 -20.93(14) . . . . ?
Pt4 Pt2 P1 C17 -38.57(16) . . . . ?
Pt1 Pt2 P1 C17 39.81(15) . . . . ?
P3 Pt3 P2 C38 48.05(15) . . . . ?
Pt2 Pt3 P2 C38 -111.14(15) . . . . ?
Pt4 Pt3 P2 C38 -107.44(16) . . . . ?
Pt1 Pt3 P2 C38 -171.87(15) . . . . ?
P3 Pt3 P2 C32 -72.83(17) . . . . ?
Pt2 Pt3 P2 C32 127.98(16) . . . . ?
Pt4 Pt3 P2 C32 131.68(16) . . . . ?
Pt1 Pt3 P2 C32 67.24(17) . . . . ?
P3 Pt3 P2 C17 167.41(14) . . . . ?
Pt2 Pt3 P2 C17 8.22(14) . . . . ?
Pt4 Pt3 P2 C17 11.92(17) . . . . ?
Pt1 Pt3 P2 C17 -52.52(14) . . . . ?
P2 Pt3 P3 C44 29.57(17) . . . . ?
Pt2 Pt3 P3 C44 172.01(16) . . . . ?
Pt4 Pt3 P3 C44 -159.83(16) . . . . ?
Pt1 Pt3 P3 C44 -105.51(16) . . . . ?
P2 Pt3 P3 C50 -94.53(15) . . . . ?
Pt2 Pt3 P3 C50 47.91(16) . . . . ?
Pt4 Pt3 P3 C50 76.07(15) . . . . ?
Pt1 Pt3 P3 C50 130.39(14) . . . . ?
P2 Pt3 P3 C18 149.62(14) . . . . ?
Pt2 Pt3 P3 C18 -67.95(15) . . . . ?
Pt4 Pt3 P3 C18 -39.79(14) . . . . ?
Pt1 Pt3 P3 C18 14.53(15) . . . . ?
P5 Pt4 P4 C56 -62.66(15) . . . . ?
Pt2 Pt4 P4 C56 128.81(15) . . . . ?
Pt3 Pt4 P4 C56 122.07(15) . . . . ?
Pt1 Pt4 P4 C56 61.21(15) . . . . ?
P5 Pt4 P4 C62 62.64(17) . . . . ?
Pt2 Pt4 P4 C62 -105.88(17) . . . . ?
Pt3 Pt4 P4 C62 -112.62(16) . . . . ?
Pt1 Pt4 P4 C62 -173.49(16) . . . . ?
P5 Pt4 P4 C18 -175.50(14) . . . . ?
Pt2 Pt4 P4 C18 15.97(17) . . . . ?
Pt3 Pt4 P4 C18 9.23(14) . . . . ?
Pt1 Pt4 P4 C18 -51.63(14) . . . . ?
P4 Pt4 P5 C74 -53.64(17) . . . . ?
Pt2 Pt4 P5 C74 121.83(16) . . . . ?
Pt3 Pt4 P5 C74 114.60(17) . . . . ?
Pt1 Pt4 P5 C74 -177.84(16) . . . . ?
P4 Pt4 P5 C68 73.00(15) . . . . ?
Pt2 Pt4 P5 C68 -111.53(14) . . . . ?
Pt3 Pt4 P5 C68 -118.76(15) . . . . ?
Pt1 Pt4 P5 C68 -51.20(15) . . . . ?
P4 Pt4 P5 C19 -175.17(15) . . . . ?
Pt2 Pt4 P5 C19 0.30(15) . . . . ?
Pt3 Pt4 P5 C19 -6.94(18) . . . . ?
Pt1 Pt4 P5 C19 60.62(15) . . . . ?
P1 Pt2 P6 C86 72.69(14) . . . . ?
Pt3 Pt2 P6 C86 -61.88(15) . . . . ?
Pt4 Pt2 P6 C86 -92.23(14) . . . . ?
Pt1 Pt2 P6 C86 -150.44(14) . . . . ?
P1 Pt2 P6 C80 -51.98(17) . . . . ?
Pt3 Pt2 P6 C80 173.44(16) . . . . ?
Pt4 Pt2 P6 C80 143.09(16) . . . . ?
Pt1 Pt2 P6 C80 84.89(16) . . . . ?
P1 Pt2 P6 C19 -169.49(15) . . . . ?
Pt3 Pt2 P6 C19 55.93(17) . . . . ?
Pt4 Pt2 P6 C19 25.59(15) . . . . ?
Pt1 Pt2 P6 C19 -32.62(15) . . . . ?
C2 Pt1 C1 O1 155.3(5) . . . . ?
Pt2 Pt1 C1 O1 -58.7(7) . . . . ?
Pt3 Pt1 C1 O1 -30.5(5) . . . . ?
Rh1 Pt1 C1 O1 178.1(6) . . . . ?
Pt4 Pt1 C1 O1 30.3(5) . . . . ?
C2 Pt1 C1 Rh1 -22.79(17) . . . . ?
Pt2 Pt1 C1 Rh1 123.2(3) . . . . ?
Pt3 Pt1 C1 Rh1 151.37(9) . . . . ?
Pt4 Pt1 C1 Rh1 -147.78(6) . . . . ?
C2 Rh1 C1 O1 -155.6(6) . . . . ?
C3 Rh1 C1 O1 -59.9(6) . . . . ?
C4 Rh1 C1 O1 107.6(6) . . . . ?
Pt1 Rh1 C1 O1 -177.7(7) . . . . ?
Rh4 Rh1 C1 O1 -4.8(6) . . . . ?
Rh6 Rh1 C1 O1 54.8(6) . . . . ?
Rh2 Rh1 C1 O1 98.8(6) . . . . ?
Rh5 Rh1 C1 O1 -48.7(7) . . . . ?
C2 Rh1 C1 Pt1 22.08(17) . . . . ?
C3 Rh1 C1 Pt1 117.76(16) . . . . ?
C4 Rh1 C1 Pt1 -74.71(16) . . . . ?
Rh4 Rh1 C1 Pt1 172.88(10) . . . . ?
Rh6 Rh1 C1 Pt1 -127.57(11) . . . . ?
Rh2 Rh1 C1 Pt1 -83.6(2) . . . . ?
Rh5 Rh1 C1 Pt1 129.03(15) . . . . ?
C1 Pt1 C2 O2 -158.2(5) . . . . ?
Pt2 Pt1 C2 O2 34.4(5) . . . . ?
Pt3 Pt1 C2 O2 42.5(8) . . . . ?
Rh1 Pt1 C2 O2 179.0(5) . . . . ?
Pt4 Pt1 C2 O2 -27.9(5) . . . . ?
C1 Pt1 C2 Rh1 22.81(17) . . . . ?
Pt2 Pt1 C2 Rh1 -144.54(8) . . . . ?
Pt3 Pt1 C2 Rh1 -136.5(3) . . . . ?
Pt4 Pt1 C2 Rh1 153.10(6) . . . . ?
C1 Rh1 C2 O2 159.2(6) . . . . ?
C3 Rh1 C2 O2 64.6(6) . . . . ?
C4 Rh1 C2 O2 -101.9(6) . . . . ?
Pt1 Rh1 C2 O2 -178.8(6) . . . . ?
Rh4 Rh1 C2 O2 53.0(7) . . . . ?
Rh6 Rh1 C2 O2 -95.0(6) . . . . ?
Rh2 Rh1 C2 O2 -49.8(6) . . . . ?
Rh5 Rh1 C2 O2 9.4(6) . . . . ?
C1 Rh1 C2 Pt1 -22.00(16) . . . . ?
C3 Rh1 C2 Pt1 -116.65(16) . . . . ?
C4 Rh1 C2 Pt1 76.86(16) . . . . ?
Rh4 Rh1 C2 Pt1 -128.25(16) . . . . ?
Rh6 Rh1 C2 Pt1 83.8(2) . . . . ?
Rh2 Rh1 C2 Pt1 128.98(10) . . . . ?
Rh5 Rh1 C2 Pt1 -171.82(9) . . . . ?
C2 Rh1 C3 O3 44.5(6) . . . . ?
C1 Rh1 C3 O3 -45.3(6) . . . . ?
C4 Rh1 C3 O3 177.3(5) . . . . ?
Pt1 Rh1 C3 O3 -0.8(6) . . . . ?
Rh4 Rh1 C3 O3 -142.6(6) . . . . ?
Rh6 Rh1 C3 O3 -146.9(5) . . . . ?
Rh2 Rh1 C3 O3 146.1(5) . . . . ?
Rh5 Rh1 C3 O3 141.8(6) . . . . ?
C2 Rh1 C3 Rh4 -172.90(14) . . . . ?
C1 Rh1 C3 Rh4 97.31(15) . . . . ?
C4 Rh1 C3 Rh4 -40.2(6) . . . . ?
Pt1 Rh1 C3 Rh4 141.81(5) . . . . ?
Rh6 Rh1 C3 Rh4 -4.32(14) . . . . ?
Rh2 Rh1 C3 Rh4 -71.33(12) . . . . ?
Rh5 Rh1 C3 Rh4 -75.57(10) . . . . ?
C2 Rh1 C3 Rh5 -97.33(14) . . . . ?
C1 Rh1 C3 Rh5 172.88(14) . . . . ?
C4 Rh1 C3 Rh5 35.4(6) . . . . ?
Pt1 Rh1 C3 Rh5 -142.62(5) . . . . ?
Rh4 Rh1 C3 Rh5 75.57(10) . . . . ?
Rh6 Rh1 C3 Rh5 71.25(12) . . . . ?
Rh2 Rh1 C3 Rh5 4.24(13) . . . . ?
C10 Rh4 C3 O3 -39.8(5) . . . . ?
C11 Rh4 C3 O3 55.4(4) . . . . ?
C16 Rh4 C3 O3 176.5(4) . . . . ?
Rh6 Rh4 C3 O3 155.6(4) . . . . ?
Rh3 Rh4 C3 O3 -140.4(4) . . . . ?
Rh1 Rh4 C3 O3 151.3(5) . . . . ?
Rh5 Rh4 C3 O3 -126.9(5) . . . . ?
C10 Rh4 C3 Rh1 168.88(16) . . . . ?
C11 Rh4 C3 Rh1 -95.94(17) . . . . ?
C16 Rh4 C3 Rh1 25.1(5) . . . . ?
Rh6 Rh4 C3 Rh1 4.22(14) . . . . ?
Rh3 Rh4 C3 Rh1 68.24(13) . . . . ?
Rh5 Rh4 C3 Rh1 81.79(12) . . . . ?
C10 Rh4 C3 Rh5 87.09(16) . . . . ?
C11 Rh4 C3 Rh5 -177.73(15) . . . . ?
C16 Rh4 C3 Rh5 -56.7(4) . . . . ?
Rh6 Rh4 C3 Rh5 -77.58(10) . . . . ?
Rh3 Rh4 C3 Rh5 -13.55(12) . . . . ?
Rh1 Rh4 C3 Rh5 -81.79(12) . . . . ?
C13 Rh5 C3 O3 -55.8(4) . . . . ?
C12 Rh5 C3 O3 38.3(4) . . . . ?
C7 Rh5 C3 O3 -178.7(4) . . . . ?
Rh2 Rh5 C3 O3 -155.3(4) . . . . ?
Rh3 Rh5 C3 O3 141.0(4) . . . . ?
Rh4 Rh5 C3 O3 127.5(4) . . . . ?
Rh1 Rh5 C3 O3 -151.1(5) . . . . ?
C13 Rh5 C3 Rh1 95.30(17) . . . . ?
C12 Rh5 C3 Rh1 -170.66(16) . . . . ?
C7 Rh5 C3 Rh1 -27.6(4) . . . . ?
Rh2 Rh5 C3 Rh1 -4.16(13) . . . . ?
Rh3 Rh5 C3 Rh1 -67.94(12) . . . . ?
Rh4 Rh5 C3 Rh1 -81.39(12) . . . . ?
C13 Rh5 C3 Rh4 176.69(15) . . . . ?
C12 Rh5 C3 Rh4 -89.27(16) . . . . ?
C7 Rh5 C3 Rh4 53.8(4) . . . . ?
Rh2 Rh5 C3 Rh4 77.23(9) . . . . ?
Rh3 Rh5 C3 Rh4 13.45(12) . . . . ?
Rh1 Rh5 C3 Rh4 81.39(13) . . . . ?
C2 Rh1 C4 O4 -44.5(5) . . . . ?
C1 Rh1 C4 O4 45.9(5) . . . . ?
C3 Rh1 C4 O4 -177.1(5) . . . . ?
Pt1 Rh1 C4 O4 1.1(5) . . . . ?
Rh4 Rh1 C4 O4 148.6(5) . . . . ?
Rh6 Rh1 C4 O4 140.1(6) . . . . ?
Rh2 Rh1 C4 O4 -139.7(6) . . . . ?
Rh5 Rh1 C4 O4 -146.9(5) . . . . ?
C2 Rh1 C4 Rh2 95.23(15) . . . . ?
C1 Rh1 C4 Rh2 -174.39(14) . . . . ?
C3 Rh1 C4 Rh2 -37.4(6) . . . . ?
Pt1 Rh1 C4 Rh2 140.80(9) . . . . ?
Rh4 Rh1 C4 Rh2 -71.62(11) . . . . ?
Rh6 Rh1 C4 Rh2 -80.20(11) . . . . ?
Rh5 Rh1 C4 Rh2 -7.20(12) . . . . ?
C2 Rh1 C4 Rh6 175.43(14) . . . . ?
C1 Rh1 C4 Rh6 -94.19(15) . . . . ?
C3 Rh1 C4 Rh6 42.8(6) . . . . ?
Pt1 Rh1 C4 Rh6 -139.00(9) . . . . ?
Rh4 Rh1 C4 Rh6 8.58(13) . . . . ?
Rh2 Rh1 C4 Rh6 80.20(11) . . . . ?
Rh5 Rh1 C4 Rh6 73.00(11) . . . . ?
C5 Rh2 C4 O4 57.7(4) . . . . ?
C6 Rh2 C4 O4 -39.2(4) . . . . ?
C7 Rh2 C4 O4 -174.2(4) . . . . ?
Rh5 Rh2 C4 O4 154.3(4) . . . . ?
Rh3 Rh2 C4 O4 -140.5(4) . . . . ?
Rh1 Rh2 C4 O4 146.9(5) . . . . ?
Rh6 Rh2 C4 O4 -133.2(4) . . . . ?
C5 Rh2 C4 Rh1 -89.11(16) . . . . ?
C6 Rh2 C4 Rh1 173.96(16) . . . . ?
C7 Rh2 C4 Rh1 38.9(4) . . . . ?
Rh5 Rh2 C4 Rh1 7.42(13) . . . . ?
Rh3 Rh2 C4 Rh1 72.64(11) . . . . ?
Rh6 Rh2 C4 Rh1 79.94(12) . . . . ?
C5 Rh2 C4 Rh6 -169.05(15) . . . . ?
C6 Rh2 C4 Rh6 94.02(16) . . . . ?
C7 Rh2 C4 Rh6 -41.0(4) . . . . ?
Rh5 Rh2 C4 Rh6 -72.51(10) . . . . ?
Rh3 Rh2 C4 Rh6 -7.30(13) . . . . ?
Rh1 Rh2 C4 Rh6 -79.94(12) . . . . ?
C15 Rh6 C4 O4 -58.8(4) . . . . ?
C14 Rh6 C4 O4 37.4(4) . . . . ?
C16 Rh6 C4 O4 174.5(4) . . . . ?
Rh4 Rh6 C4 O4 -155.5(4) . . . . ?
Rh3 Rh6 C4 O4 139.9(4) . . . . ?
Rh1 Rh6 C4 O4 -146.8(5) . . . . ?
Rh2 Rh6 C4 O4 132.7(4) . . . . ?
C15 Rh6 C4 Rh1 87.94(16) . . . . ?
C14 Rh6 C4 Rh1 -175.82(16) . . . . ?
C16 Rh6 C4 Rh1 -38.7(4) . . . . ?
Rh4 Rh6 C4 Rh1 -8.71(13) . . . . ?
Rh3 Rh6 C4 Rh1 -73.29(10) . . . . ?
Rh2 Rh6 C4 Rh1 -80.55(12) . . . . ?
C15 Rh6 C4 Rh2 168.50(15) . . . . ?
C14 Rh6 C4 Rh2 -95.26(16) . . . . ?
C16 Rh6 C4 Rh2 41.9(4) . . . . ?
Rh4 Rh6 C4 Rh2 71.85(10) . . . . ?
Rh3 Rh6 C4 Rh2 7.26(13) . . . . ?
Rh1 Rh6 C4 Rh2 80.55(12) . . . . ?
C6 Rh2 C5 O5 -75(9) . . . . ?
C7 Rh2 C5 O5 24(9) . . . . ?
C4 Rh2 C5 O5 -174(100) . . . . ?
Rh5 Rh2 C5 O5 75(9) . . . . ?
Rh3 Rh2 C5 O5 40(9) . . . . ?
Rh1 Rh2 C5 O5 136(9) . . . . ?
Rh6 Rh2 C5 O5 171(9) . . . . ?
C5 Rh2 C6 O6 68(6) . . . . ?
C7 Rh2 C6 O6 -31(6) . . . . ?
C4 Rh2 C6 O6 165(6) . . . . ?
Rh5 Rh2 C6 O6 -40(7) . . . . ?
Rh3 Rh2 C6 O6 -84(6) . . . . ?
Rh1 Rh2 C6 O6 173(6) . . . . ?
Rh6 Rh2 C6 O6 -143(6) . . . . ?
C13 Rh5 C7 O7 48.7(5) . . . . ?
C12 Rh5 C7 O7 -46.7(5) . . . . ?
C3 Rh5 C7 O7 170.4(4) . . . . ?
Rh2 Rh5 C7 O7 141.2(5) . . . . ?
Rh3 Rh5 C7 O7 -139.0(5) . . . . ?
Rh4 Rh5 C7 O7 -146.2(4) . . . . ?
Rh1 Rh5 C7 O7 149.4(4) . . . . ?
C13 Rh5 C7 Rh2 -92.50(16) . . . . ?
C12 Rh5 C7 Rh2 172.12(16) . . . . ?
C3 Rh5 C7 Rh2 29.2(4) . . . . ?
Rh3 Rh5 C7 Rh2 79.84(12) . . . . ?
Rh4 Rh5 C7 Rh2 72.68(11) . . . . ?
Rh1 Rh5 C7 Rh2 8.26(14) . . . . ?
C13 Rh5 C7 Rh3 -172.34(15) . . . . ?
C12 Rh5 C7 Rh3 92.28(17) . . . . ?
C3 Rh5 C7 Rh3 -50.6(4) . . . . ?
Rh2 Rh5 C7 Rh3 -79.84(13) . . . . ?
Rh4 Rh5 C7 Rh3 -7.16(13) . . . . ?
Rh1 Rh5 C7 Rh3 -71.58(11) . . . . ?
C5 Rh2 C7 O7 -53.8(5) . . . . ?
C6 Rh2 C7 O7 43.4(5) . . . . ?
C4 Rh2 C7 O7 178.5(4) . . . . ?
Rh5 Rh2 C7 O7 -142.3(5) . . . . ?
Rh3 Rh2 C7 O7 136.8(5) . . . . ?
Rh1 Rh2 C7 O7 -150.5(4) . . . . ?
Rh6 Rh2 C7 O7 145.4(4) . . . . ?
C5 Rh2 C7 Rh5 88.51(16) . . . . ?
C6 Rh2 C7 Rh5 -174.32(16) . . . . ?
C4 Rh2 C7 Rh5 -39.2(4) . . . . ?
Rh3 Rh2 C7 Rh5 -80.98(12) . . . . ?
Rh1 Rh2 C7 Rh5 -8.27(14) . . . . ?
Rh6 Rh2 C7 Rh5 -72.30(11) . . . . ?
C5 Rh2 C7 Rh3 169.49(15) . . . . ?
C6 Rh2 C7 Rh3 -93.34(17) . . . . ?
C4 Rh2 C7 Rh3 41.7(4) . . . . ?
Rh5 Rh2 C7 Rh3 80.98(13) . . . . ?
Rh1 Rh2 C7 Rh3 72.71(11) . . . . ?
Rh6 Rh2 C7 Rh3 8.68(13) . . . . ?
C8 Rh3 C7 O7 -48.5(5) . . . . ?
C9 Rh3 C7 O7 49.3(5) . . . . ?
C16 Rh3 C7 O7 176.9(4) . . . . ?
Rh2 Rh3 C7 O7 -138.4(5) . . . . ?
Rh6 Rh3 C7 O7 -147.3(4) . . . . ?
Rh4 Rh3 C7 O7 148.8(4) . . . . ?
Rh5 Rh3 C7 O7 141.6(5) . . . . ?
C8 Rh3 C7 Rh5 169.86(16) . . . . ?
C9 Rh3 C7 Rh5 -92.28(16) . . . . ?
C16 Rh3 C7 Rh5 35.3(4) . . . . ?
Rh2 Rh3 C7 Rh5 80.05(12) . . . . ?
Rh6 Rh3 C7 Rh5 71.09(12) . . . . ?
Rh4 Rh3 C7 Rh5 7.21(14) . . . . ?
C8 Rh3 C7 Rh2 89.82(17) . . . . ?
C9 Rh3 C7 Rh2 -172.33(15) . . . . ?
C16 Rh3 C7 Rh2 -44.7(4) . . . . ?
Rh6 Rh3 C7 Rh2 -8.96(14) . . . . ?
Rh4 Rh3 C7 Rh2 -72.84(11) . . . . ?
Rh5 Rh3 C7 Rh2 -80.05(12) . . . . ?
C9 Rh3 C8 O8 62(100) . . . . ?
C7 Rh3 C8 O8 161(100) . . . . ?
C16 Rh3 C8 O8 -36(100) . . . . ?
Rh2 Rh3 C8 O8 -149(100) . . . . ?
Rh6 Rh3 C8 O8 -87(100) . . . . ?
Rh4 Rh3 C8 O8 -50(100) . . . . ?
Rh5 Rh3 C8 O8 175(100) . . . . ?
C8 Rh3 C9 O9 -119(22) . . . . ?
C7 Rh3 C9 O9 141(22) . . . . ?
C16 Rh3 C9 O9 -20(22) . . . . ?
Rh2 Rh3 C9 O9 130(22) . . . . ?
Rh6 Rh3 C9 O9 -10(22) . . . . ?
Rh4 Rh3 C9 O9 30(22) . . . . ?
Rh5 Rh3 C9 O9 91(22) . . . . ?
C11 Rh4 C10 O10 109(6) . . . . ?
C16 Rh4 C10 O10 9(6) . . . . ?
C3 Rh4 C10 O10 -157(6) . . . . ?
Rh6 Rh4 C10 O10 -5(6) . . . . ?
Rh3 Rh4 C10 O10 -43(6) . . . . ?
Rh1 Rh4 C10 O10 -142(5) . . . . ?
Rh5 Rh4 C10 O10 -103(6) . . . . ?
C10 Rh4 C11 O11 -23(11) . . . . ?
C16 Rh4 C11 O11 76(11) . . . . ?
C3 Rh4 C11 O11 -125(11) . . . . ?
Rh6 Rh4 C11 O11 128(11) . . . . ?
Rh3 Rh4 C11 O11 86(11) . . . . ?
Rh1 Rh4 C11 O11 -171(100) . . . . ?
Rh5 Rh4 C11 O11 -128(11) . . . . ?
C13 Rh5 C12 O12 -79(10) . . . . ?
C7 Rh5 C12 O12 21(10) . . . . ?
C3 Rh5 C12 O12 -173(100) . . . . ?
Rh2 Rh5 C12 O12 34(10) . . . . ?
Rh3 Rh5 C12 O12 74(10) . . . . ?
Rh4 Rh5 C12 O12 133(10) . . . . ?
Rh1 Rh5 C12 O12 175(100) . . . . ?
C12 Rh5 C13 O13 3(12) . . . . ?
C7 Rh5 C13 O13 -99(12) . . . . ?
C3 Rh5 C13 O13 102(12) . . . . ?
Rh2 Rh5 C13 O13 -151(12) . . . . ?
Rh3 Rh5 C13 O13 -111(12) . . . . ?
Rh4 Rh5 C13 O13 107(12) . . . . ?
Rh1 Rh5 C13 O13 148(12) . . . . ?
C15 Rh6 C14 O14 36(9) . . . . ?
C16 Rh6 C14 O14 135(9) . . . . ?
C4 Rh6 C14 O14 -61(9) . . . . ?
Rh4 Rh6 C14 O14 147(9) . . . . ?
Rh3 Rh6 C14 O14 -172(9) . . . . ?
Rh1 Rh6 C14 O14 -66(9) . . . . ?
Rh2 Rh6 C14 O14 -112(9) . . . . ?
C14 Rh6 C15 O15 131(7) . . . . ?
C16 Rh6 C15 O15 27(7) . . . . ?
C4 Rh6 C15 O15 -135(7) . . . . ?
Rh4 Rh6 C15 O15 -24(7) . . . . ?
Rh3 Rh6 C15 O15 10(8) . . . . ?
Rh1 Rh6 C15 O15 -85(7) . . . . ?
Rh2 Rh6 C15 O15 -119(7) . . . . ?
C10 Rh4 C16 O16 47.3(5) . . . . ?
C11 Rh4 C16 O16 -48.4(5) . . . . ?
C3 Rh4 C16 O16 -168.5(4) . . . . ?
Rh6 Rh4 C16 O16 -142.4(5) . . . . ?
Rh3 Rh4 C16 O16 137.9(5) . . . . ?
Rh1 Rh4 C16 O16 -149.3(4) . . . . ?
Rh5 Rh4 C16 O16 145.5(4) . . . . ?
C10 Rh4 C16 Rh6 -170.29(16) . . . . ?
C11 Rh4 C16 Rh6 94.02(17) . . . . ?
C3 Rh4 C16 Rh6 -26.1(5) . . . . ?
Rh3 Rh4 C16 Rh6 -79.63(13) . . . . ?
Rh1 Rh4 C16 Rh6 -6.83(15) . . . . ?
Rh5 Rh4 C16 Rh6 -72.04(12) . . . . ?
C10 Rh4 C16 Rh3 -90.67(17) . . . . ?
C11 Rh4 C16 Rh3 173.65(15) . . . . ?
C3 Rh4 C16 Rh3 53.6(4) . . . . ?
Rh6 Rh4 C16 Rh3 79.63(13) . . . . ?
Rh1 Rh4 C16 Rh3 72.80(11) . . . . ?
Rh5 Rh4 C16 Rh3 7.59(14) . . . . ?
C15 Rh6 C16 O16 51.8(5) . . . . ?
C14 Rh6 C16 O16 -46.0(5) . . . . ?
C4 Rh6 C16 O16 178.2(4) . . . . ?
Rh4 Rh6 C16 O16 140.7(6) . . . . ?
Rh3 Rh6 C16 O16 -139.0(6) . . . . ?
Rh1 Rh6 C16 O16 147.5(5) . . . . ?
Rh2 Rh6 C16 O16 -148.3(5) . . . . ?
C15 Rh6 C16 Rh4 -88.96(17) . . . . ?
C14 Rh6 C16 Rh4 173.32(16) . . . . ?
C4 Rh6 C16 Rh4 37.5(4) . . . . ?
Rh3 Rh6 C16 Rh4 80.24(13) . . . . ?
Rh1 Rh6 C16 Rh4 6.80(15) . . . . ?
Rh2 Rh6 C16 Rh4 70.99(12) . . . . ?
C15 Rh6 C16 Rh3 -169.20(16) . . . . ?
C14 Rh6 C16 Rh3 93.08(17) . . . . ?
C4 Rh6 C16 Rh3 -42.7(4) . . . . ?
Rh4 Rh6 C16 Rh3 -80.24(13) . . . . ?
Rh1 Rh6 C16 Rh3 -73.44(11) . . . . ?
Rh2 Rh6 C16 Rh3 -9.25(13) . . . . ?
C8 Rh3 C16 O16 51.5(5) . . . . ?
C9 Rh3 C16 O16 -46.1(5) . . . . ?
C7 Rh3 C16 O16 -173.7(4) . . . . ?
Rh2 Rh3 C16 O16 150.7(4) . . . . ?
Rh6 Rh3 C16 O16 141.2(5) . . . . ?
Rh4 Rh3 C16 O16 -138.2(5) . . . . ?
Rh5 Rh3 C16 O16 -145.8(4) . . . . ?
C8 Rh3 C16 Rh4 -170.29(16) . . . . ?
C9 Rh3 C16 Rh4 92.15(16) . . . . ?
C7 Rh3 C16 Rh4 -35.5(4) . . . . ?
Rh2 Rh3 C16 Rh4 -71.09(12) . . . . ?
Rh6 Rh3 C16 Rh4 -80.60(12) . . . . ?
Rh5 Rh3 C16 Rh4 -7.56(14) . . . . ?
C8 Rh3 C16 Rh6 -89.69(17) . . . . ?
C9 Rh3 C16 Rh6 172.75(15) . . . . ?
C7 Rh3 C16 Rh6 45.1(4) . . . . ?
Rh2 Rh3 C16 Rh6 9.51(14) . . . . ?
Rh4 Rh3 C16 Rh6 80.60(12) . . . . ?
Rh5 Rh3 C16 Rh6 73.04(12) . . . . ?
C26 P1 C17 P2 -93.8(2) . . . . ?
C20 P1 C17 P2 158.4(2) . . . . ?
Pt2 P1 C17 P2 31.1(3) . . . . ?
C38 P2 C17 P1 102.9(2) . . . . ?
C32 P2 C17 P1 -153.7(2) . . . . ?
Pt3 P2 C17 P1 -24.9(3) . . . . ?
C44 P3 C18 P4 -175.8(2) . . . . ?
C50 P3 C18 P4 -67.2(2) . . . . ?
Pt3 P3 C18 P4 54.0(2) . . . . ?
C56 P4 C18 P3 -157.8(2) . . . . ?
C62 P4 C18 P3 94.5(2) . . . . ?
Pt4 P4 C18 P3 -37.3(2) . . . . ?
C86 P6 C19 P5 91.1(2) . . . . ?
C80 P6 C19 P5 -159.0(2) . . . . ?
Pt2 P6 C19 P5 -30.4(3) . . . . ?
C74 P5 C19 P6 -113.9(2) . . . . ?
C68 P5 C19 P6 139.6(2) . . . . ?
Pt4 P5 C19 P6 17.6(3) . . . . ?
C26 P1 C20 C25 134.0(3) . . . . ?
C17 P1 C20 C25 -115.4(4) . . . . ?
Pt2 P1 C20 C25 7.5(4) . . . . ?
C26 P1 C20 C21 -48.1(4) . . . . ?
C17 P1 C20 C21 62.5(4) . . . . ?
Pt2 P1 C20 C21 -174.7(3) . . . . ?
C25 C20 C21 C22 -1.7(6) . . . . ?
P1 C20 C21 C22 -179.6(3) . . . . ?
C20 C21 C22 C23 0.1(7) . . . . ?
C21 C22 C23 C24 0.7(7) . . . . ?
C22 C23 C24 C25 0.1(7) . . . . ?
C23 C24 C25 C20 -1.8(7) . . . . ?
C21 C20 C25 C24 2.6(7) . . . . ?
P1 C20 C25 C24 -179.5(3) . . . . ?
C20 P1 C26 C31 -39.7(4) . . . . ?
C17 P1 C26 C31 -145.4(3) . . . . ?
Pt2 P1 C26 C31 90.3(3) . . . . ?
C20 P1 C26 C27 148.4(4) . . . . ?
C17 P1 C26 C27 42.6(4) . . . . ?
Pt2 P1 C26 C27 -81.6(4) . . . . ?
C31 C26 C27 C28 -1.0(7) . . . . ?
P1 C26 C27 C28 171.1(4) . . . . ?
C26 C27 C28 C29 0.0(7) . . . . ?
C27 C28 C29 C30 1.1(8) . . . . ?
C28 C29 C30 C31 -1.3(7) . . . . ?
C27 C26 C31 C30 0.8(6) . . . . ?
P1 C26 C31 C30 -171.5(4) . . . . ?
C29 C30 C31 C26 0.3(7) . . . . ?
C38 P2 C32 C33 -61.3(4) . . . . ?
C17 P2 C32 C33 -167.1(3) . . . . ?
Pt3 P2 C32 C33 68.4(4) . . . . ?
C38 P2 C32 C37 116.9(4) . . . . ?
C17 P2 C32 C37 11.1(4) . . . . ?
Pt3 P2 C32 C37 -113.4(3) . . . . ?
C37 C32 C33 C34 -0.7(7) . . . . ?
P2 C32 C33 C34 177.6(4) . . . . ?
C32 C33 C34 C35 -0.3(7) . . . . ?
C33 C34 C35 C36 0.0(7) . . . . ?
C34 C35 C36 C37 1.4(7) . . . . ?
C35 C36 C37 C32 -2.4(7) . . . . ?
C33 C32 C37 C36 2.0(6) . . . . ?
P2 C32 C37 C36 -176.1(3) . . . . ?
C32 P2 C38 C43 -52.9(4) . . . . ?
C17 P2 C38 C43 52.7(4) . . . . ?
Pt3 P2 C38 C43 176.8(3) . . . . ?
C32 P2 C38 C39 130.1(4) . . . . ?
C17 P2 C38 C39 -124.2(4) . . . . ?
Pt3 P2 C38 C39 -0.2(4) . . . . ?
C43 C38 C39 C40 -1.8(7) . . . . ?
P2 C38 C39 C40 175.2(4) . . . . ?
C38 C39 C40 C41 0.7(8) . . . . ?
C39 C40 C41 C42 1.0(8) . . . . ?
C40 C41 C42 C43 -1.6(8) . . . . ?
C41 C42 C43 C38 0.5(7) . . . . ?
C39 C38 C43 C42 1.2(7) . . . . ?
P2 C38 C43 C42 -175.8(4) . . . . ?
C50 P3 C44 C49 -156.5(3) . . . . ?
C18 P3 C44 C49 -48.9(4) . . . . ?
Pt3 P3 C44 C49 75.7(4) . . . . ?
C50 P3 C44 C45 31.2(4) . . . . ?
C18 P3 C44 C45 138.9(4) . . . . ?
Pt3 P3 C44 C45 -96.5(4) . . . . ?
C49 C44 C45 C46 0.3(7) . . . . ?
P3 C44 C45 C46 172.6(4) . . . . ?
C44 C45 C46 C47 0.9(7) . . . . ?
C45 C46 C47 C48 -0.8(8) . . . . ?
C46 C47 C48 C49 -0.4(8) . . . . ?
C47 C48 C49 C44 1.6(7) . . . . ?
C45 C44 C49 C48 -1.5(7) . . . . ?
P3 C44 C49 C48 -174.1(4) . . . . ?
C44 P3 C50 C51 -134.0(3) . . . . ?
C18 P3 C50 C51 119.2(4) . . . . ?
Pt3 P3 C50 C51 -1.5(4) . . . . ?
C44 P3 C50 C55 46.7(4) . . . . ?
C18 P3 C50 C55 -60.2(4) . . . . ?
Pt3 P3 C50 C55 179.2(3) . . . . ?
C55 C50 C51 C52 -2.1(6) . . . . ?
P3 C50 C51 C52 178.5(4) . . . . ?
C50 C51 C52 C53 0.8(7) . . . . ?
C51 C52 C53 C54 0.9(7) . . . . ?
C52 C53 C54 C55 -1.3(8) . . . . ?
C53 C54 C55 C50 0.0(7) . . . . ?
C51 C50 C55 C54 1.7(7) . . . . ?
P3 C50 C55 C54 -178.9(4) . . . . ?
C62 P4 C56 C57 -23.5(4) . . . . ?
C18 P4 C56 C57 -131.1(4) . . . . ?
Pt4 P4 C56 C57 110.8(3) . . . . ?
C62 P4 C56 C61 162.5(3) . . . . ?
C18 P4 C56 C61 54.9(4) . . . . ?
Pt4 P4 C56 C61 -63.2(4) . . . . ?
C61 C56 C57 C58 -1.0(6) . . . . ?
P4 C56 C57 C58 -175.0(3) . . . . ?
C56 C57 C58 C59 2.1(7) . . . . ?
C57 C58 C59 C60 -1.2(7) . . . . ?
C58 C59 C60 C61 -0.7(7) . . . . ?
C59 C60 C61 C56 1.8(7) . . . . ?
C57 C56 C61 C60 -1.0(6) . . . . ?
P4 C56 C61 C60 173.4(4) . . . . ?
C56 P4 C62 C63 131.6(4) . . . . ?
C18 P4 C62 C63 -122.7(4) . . . . ?
Pt4 P4 C62 C63 2.1(4) . . . . ?
C56 P4 C62 C67 -48.2(4) . . . . ?
C18 P4 C62 C67 57.5(4) . . . . ?
Pt4 P4 C62 C67 -177.7(3) . . . . ?
C67 C62 C63 C64 0.7(6) . . . . ?
P4 C62 C63 C64 -179.1(3) . . . . ?
C62 C63 C64 C65 -0.2(7) . . . . ?
C63 C64 C65 C66 0.2(7) . . . . ?
C64 C65 C66 C67 -0.8(7) . . . . ?
C65 C66 C67 C62 1.3(7) . . . . ?
C63 C62 C67 C66 -1.3(7) . . . . ?
P4 C62 C67 C66 178.5(4) . . . . ?
C74 P5 C68 C69 -50.8(4) . . . . ?
C19 P5 C68 C69 54.5(4) . . . . ?
Pt4 P5 C68 C69 174.4(3) . . . . ?
C74 P5 C68 C73 137.7(3) . . . . ?
C19 P5 C68 C73 -117.0(3) . . . . ?
Pt4 P5 C68 C73 2.8(4) . . . . ?
C73 C68 C69 C70 1.0(6) . . . . ?
P5 C68 C69 C70 -170.5(3) . . . . ?
C68 C69 C70 C71 -0.5(7) . . . . ?
C69 C70 C71 C72 -0.3(7) . . . . ?
C70 C71 C72 C73 0.5(7) . . . . ?
C71 C72 C73 C68 0.1(7) . . . . ?
C69 C68 C73 C72 -0.8(6) . . . . ?
P5 C68 C73 C72 170.9(3) . . . . ?
C68 P5 C74 C79 -34.1(4) . . . . ?
C19 P5 C74 C79 -136.3(4) . . . . ?
Pt4 P5 C74 C79 97.5(4) . . . . ?
C68 P5 C74 C75 149.3(4) . . . . ?
C19 P5 C74 C75 47.1(4) . . . . ?
Pt4 P5 C74 C75 -79.1(4) . . . . ?
C79 C74 C75 C76 0.2(7) . . . . ?
P5 C74 C75 C76 176.9(4) . . . . ?
C74 C75 C76 C77 0.7(7) . . . . ?
C75 C76 C77 C78 -0.9(7) . . . . ?
C76 C77 C78 C79 0.3(8) . . . . ?
C75 C74 C79 C78 -0.9(7) . . . . ?
P5 C74 C79 C78 -177.6(4) . . . . ?
C77 C78 C79 C74 0.7(8) . . . . ?
C86 P6 C80 C81 -22.9(4) . . . . ?
C19 P6 C80 C81 -131.3(4) . . . . ?
Pt2 P6 C80 C81 104.0(3) . . . . ?
C86 P6 C80 C85 161.3(3) . . . . ?
C19 P6 C80 C85 52.9(4) . . . . ?
Pt2 P6 C80 C85 -71.8(4) . . . . ?
C85 C80 C81 C82 -1.8(6) . . . . ?
P6 C80 C81 C82 -177.5(3) . . . . ?
C80 C81 C82 C83 -0.3(7) . . . . ?
C81 C82 C83 C84 1.7(7) . . . . ?
C82 C83 C84 C85 -0.9(7) . . . . ?
C83 C84 C85 C80 -1.2(7) . . . . ?
C81 C80 C85 C84 2.6(6) . . . . ?
P6 C80 C85 C84 178.5(3) . . . . ?
C80 P6 C86 C87 142.0(3) . . . . ?
C19 P6 C86 C87 -113.2(3) . . . . ?
Pt2 P6 C86 C87 10.1(4) . . . . ?
C80 P6 C86 C91 -40.8(4) . . . . ?
C19 P6 C86 C91 64.1(4) . . . . ?
Pt2 P6 C86 C91 -172.6(3) . . . . ?
C91 C86 C87 C88 1.1(6) . . . . ?
P6 C86 C87 C88 178.5(3) . . . . ?
C86 C87 C88 C89 0.5(7) . . . . ?
C87 C88 C89 C90 -0.5(7) . . . . ?
C88 C89 C90 C91 -1.1(8) . . . . ?
C89 C90 C91 C86 2.7(7) . . . . ?
C87 C86 C91 C90 -2.7(6) . . . . ?
P6 C86 C91 C90 -179.9(3) . . . . ?
C100 Cl3 Cl4 Cl6 -158.3(9) 2_666 . . . ?
Cl5 Cl3 Cl4 Cl6 -28.1(11) . . . . ?
Cl3 Cl3 Cl4 Cl6 111.1(11) 2_675 . . . ?
C100 Cl3 Cl4 Cl6 111.1(11) 1_564 . . . ?
Cl6 Cl3 Cl4 C100 158(100) . . . 2_666 ?
Cl5 Cl3 Cl4 C100 130(100) . . . 2_666 ?
Cl3 Cl3 Cl4 C100 -91(100) 2_675 . . 2_666 ?
C100 Cl3 Cl4 C100 -91(100) 1_564 . . 2_666 ?
C100 Cl3 Cl4 Cl5 -130.1(8) 2_666 . . . ?
Cl6 Cl3 Cl4 Cl5 28.1(11) . . . . ?
Cl3 Cl3 Cl4 Cl5 139.2(10) 2_675 . . . ?
C100 Cl3 Cl4 Cl5 139.2(10) 1_564 . . . ?
C100 Cl3 Cl5 Cl6 173(6) 2_666 . . . ?
Cl4 Cl3 Cl5 Cl6 26.2(11) . . . . ?
Cl3 Cl3 Cl5 Cl6 -117.7(11) 2_675 . . . ?
C100 Cl3 Cl5 Cl6 -117.7(11) 1_564 . . . ?
Cl6 Cl3 Cl5 C100 -173(100) . . . 2_666 ?
Cl4 Cl3 Cl5 C100 -147(100) . . . 2_666 ?
Cl3 Cl3 Cl5 C100 70(100) 2_675 . . 2_666 ?
C100 Cl3 Cl5 C100 70(100) 1_564 . . 2_666 ?
C100 Cl3 Cl5 Cl4 147(6) 2_666 . . . ?
Cl6 Cl3 Cl5 Cl4 -26.2(11) . . . . ?
Cl3 Cl3 Cl5 Cl4 -143.8(9) 2_675 . . . ?
C100 Cl3 Cl5 Cl4 -143.8(9) 1_564 . . . ?
Cl3 Cl4 Cl5 Cl6 -111(2) . . . . ?
C100 Cl4 Cl5 Cl6 -111(2) 2_666 . . . ?
Cl6 Cl4 Cl5 Cl3 111(2) . . . . ?
C100 Cl4 Cl5 Cl3 0.0 2_666 . . . ?
Cl6 Cl4 Cl5 C100 111(2) . . . 2_666 ?
Cl3 Cl4 Cl5 C100 0.0 . . . 2_666 ?
C100 Cl5 Cl6 Cl3 0.000(1) 2_666 . . . ?
Cl4 Cl5 Cl6 Cl3 53.3(18) . . . . ?
Cl3 Cl5 Cl6 C100 0.000(1) . . . 2_666 ?
Cl4 Cl5 Cl6 C100 53.3(18) . . . 2_666 ?
Cl3 Cl5 Cl6 Cl4 -53.3(18) . . . . ?
C100 Cl5 Cl6 Cl4 -53.3(18) 2_666 . . . ?
C100 Cl3 Cl6 Cl5 -24(10) 2_666 . . . ?
Cl4 Cl3 Cl6 Cl5 -144.6(14) . . . . ?
Cl3 Cl3 Cl6 Cl5 103.3(12) 2_675 . . . ?
C100 Cl3 Cl6 Cl5 103.3(12) 1_564 . . . ?
Cl5 Cl3 Cl6 C100 24(100) . . . 2_666 ?
Cl4 Cl3 Cl6 C100 -120(100) . . . 2_666 ?
Cl3 Cl3 Cl6 C100 127(100) 2_675 . . 2_666 ?
C100 Cl3 Cl6 C100 127(100) 1_564 . . 2_666 ?
C100 Cl3 Cl6 Cl4 120(10) 2_666 . . . ?
Cl5 Cl3 Cl6 Cl4 144.6(14) . . . . ?
Cl3 Cl3 Cl6 Cl4 -112.1(10) 2_675 . . . ?
C100 Cl3 Cl6 Cl4 -112.1(10) 1_564 . . . ?
Cl3 Cl4 Cl6 Cl5 47.3(17) . . . . ?
C100 Cl4 Cl6 Cl5 47.3(17) 2_666 . . . ?
C100 Cl4 Cl6 Cl3 0.000(2) 2_666 . . . ?
Cl5 Cl4 Cl6 Cl3 -47.3(17) . . . . ?
Cl3 Cl4 Cl6 C100 0.000(2) . . . 2_666 ?
Cl5 Cl4 Cl6 C100 -47.3(17) . . . 2_666 ?
